data_7118133
loop_
_publ_author_name
'Boer, Stephanie A.'
'Turner, David R.'

_publ_section_title
;
 Self-selecting homochiral quadruple-stranded helicates and control of
 supramolecular chirality.
;
_journal_issue 98
_journal_name_full 'Chemical communications (Cambridge, England)'
_journal_page_first 17375
_journal_page_last 17378
_journal_paper_doi 10.1039/c5cc07422c
_journal_volume 51
_journal_year 2015
_chemical_formula_moiety 'C114 H116 Cu4 N8 O44 S4, C4 H9 N O'
_chemical_formula_sum 'C118 H125 Cu4 N9 O45 S4'
_chemical_formula_weight 2771.66
_space_group_crystal_system monoclinic
_space_group_IT_number 15
_space_group_name_Hall '-C 2yc'
_space_group_name_H-M_alt 'C 1 2/c 1'
_symmetry_space_group_name_Hall '-C 2yc'
_symmetry_space_group_name_H-M 'C 1 2/c 1'
_atom_sites_solution_hydrogens mixed
_audit_creation_method SHELXL-2014/7
_audit_update_record
;
2015-09-03 deposited with the CCDC.
2015-09-25 downloaded from the CCDC.
;
_cell_angle_alpha 90
_cell_angle_beta 104.151(5)
_cell_angle_gamma 90
_cell_formula_units_Z 8
_cell_length_a 33.892(4)
_cell_length_b 15.712(3)
_cell_length_c 62.235(8)
_cell_measurement_reflns_used 253460
_cell_measurement_temperature 100(2)
_cell_measurement_theta_max 27.945
_cell_measurement_theta_min 1.239
_cell_volume 32135(8)
_computing_cell_refinement 'XDS (Kabsch, 1993)'
_computing_data_collection 'BluIce (McPhillips, 2002)'
_computing_data_reduction 'XDS (Kabsch, 1993)'
_computing_structure_refinement 'SHELXL-2014/7 (Sheldrick, 2014)'
_computing_structure_solution 'SHELXT-2014/7 (Sheldrick, 2014)'
_diffrn_ambient_temperature 100(2)
_diffrn_measured_fraction_theta_full 0.973
_diffrn_measured_fraction_theta_max 0.971
_diffrn_measurement_device_type 'ADSC Quantum 210r'
_diffrn_measurement_method 'Phi Scan'
_diffrn_radiation_type Synchrotron
_diffrn_radiation_wavelength 0.7108
_diffrn_reflns_av_R_equivalents 0.0754
_diffrn_reflns_av_unetI/netI 0.0365
_diffrn_reflns_laue_measured_fraction_full 0.973
_diffrn_reflns_laue_measured_fraction_max 0.971
_diffrn_reflns_limit_h_max 44
_diffrn_reflns_limit_h_min -44
_diffrn_reflns_limit_k_max 20
_diffrn_reflns_limit_k_min -20
_diffrn_reflns_limit_l_max 81
_diffrn_reflns_limit_l_min -81
_diffrn_reflns_number 253460
_diffrn_reflns_point_group_measured_fraction_full 0.973
_diffrn_reflns_point_group_measured_fraction_max 0.971
_diffrn_reflns_theta_full 27.500
_diffrn_reflns_theta_max 27.945
_diffrn_reflns_theta_min 1.239
_diffrn_source 'MX1 beamline Australian Synchrotron'
_exptl_absorpt_coefficient_mu 0.645
_exptl_absorpt_correction_type none
_exptl_crystal_colour blue
_exptl_crystal_density_diffrn 1.146
_exptl_crystal_description block
_exptl_crystal_F_000 11488
_exptl_crystal_size_max 0.030
_exptl_crystal_size_mid 0.030
_exptl_crystal_size_min 0.020
_platon_squeeze_details
;
Voids 1-4 exist between the cages.
Voids 5-12 are equal and centred on the midpoint of each cage in the P1 cell.
Calculates for approximately 5 DMA molecules, although difficult to unambiguously assign.
;
_refine_diff_density_max 1.583
_refine_diff_density_min -1.483
_refine_diff_density_rms 0.112
_refine_ls_extinction_method none
_refine_ls_goodness_of_fit_ref 1.020
_refine_ls_hydrogen_treatment mixed
_refine_ls_matrix_type full
_refine_ls_number_parameters 1669
_refine_ls_number_reflns 37475
_refine_ls_number_restraints 163
_refine_ls_restrained_S_all 1.021
_refine_ls_R_factor_all 0.1245
_refine_ls_R_factor_gt 0.1148
_refine_ls_shift/su_max 0.001
_refine_ls_shift/su_mean 0.000
_refine_ls_structure_factor_coef Fsqd
_refine_ls_weighting_details 'w=1/[\s^2^(Fo^2^)+(0.0915P)^2^+434.7740P] where P=(Fo^2^+2Fc^2^)/3'
_refine_ls_weighting_scheme calc
_refine_ls_wR_factor_gt 0.2806
_refine_ls_wR_factor_ref 0.2863
_reflns_Friedel_coverage 0.000
_reflns_number_gt 31813
_reflns_number_total 37475
_reflns_threshold_expression 'I > 2\s(I)'
_cod_data_source_file c5cc07422c2.cif
_cod_data_source_block mixed_sq
_cod_database_code 7118133
_shelx_shelxl_version_number 2014/7
_shelx_space_group_comment
;
The symmetry employed for this shelxl refinement is uniquely defined
by the following loop, which should always be used as a source of
symmetry information in preference to the above space-group names.
They are only intended as comments.
;
_shelx_estimated_absorpt_t_min 0.981
_shelx_estimated_absorpt_t_max 0.987
_platon_squeeze_void_probe_radius 1.20

loop_
_space_group_symop_operation_xyz
'x, y, z'
'-x, y, -z+1/2'
'x+1/2, y+1/2, z'
'-x+1/2, y+1/2, -z+1/2'
'-x, -y, -z'
'x, -y, z-1/2'
'-x+1/2, -y+1/2, -z'
'x+1/2, -y+1/2, z-1/2'

loop_
_atom_site_label
_atom_site_type_symbol
_atom_site_fract_x
_atom_site_fract_y
_atom_site_fract_z
_atom_site_U_iso_or_equiv
_atom_site_adp_type
_atom_site_occupancy
_atom_site_site_symmetry_order
_atom_site_calc_flag
_atom_site_refinement_flags_posn
_atom_site_refinement_flags_adp
_atom_site_refinement_flags_occupancy
_atom_site_disorder_assembly
_atom_site_disorder_group
Cu1 Cu 0.23732(2) 0.44922(5) 0.67892(2) 0.03811(16) Uani 1 1 d . . . . .
Cu2 Cu 0.29507(2) 0.41970(4) 0.65809(2) 0.03525(15) Uani 1 1 d . . . . .
Cu3 Cu 0.45032(2) 0.33289(4) 0.59552(2) 0.03498(15) Uani 1 1 d . . . . .
Cu4 Cu 0.50756(2) 0.29755(4) 0.57480(2) 0.04144(17) Uani 1 1 d D . . . .
S1 S 0.42310(7) -0.04681(12) 0.69108(3) 0.0611(5) Uani 1 1 d . . . . .
S2 S 0.53144(6) 0.6293(2) 0.71442(7) 0.1366(17) Uani 1 1 d . . . . .
S3 S 0.32280(7) 0.81143(16) 0.56968(6) 0.0966(9) Uani 1 1 d . . . . .
S4 S 0.20874(7) 0.1655(2) 0.53299(3) 0.0961(9) Uani 1 1 d . . . . .
O1 O 0.28229(12) 0.4285(3) 0.70545(7) 0.0464(9) Uani 1 1 d . . . . .
O2 O 0.32872(11) 0.3876(3) 0.68727(6) 0.0407(8) Uani 1 1 d . . . . .
O3 O 0.31636(14) 0.2158(3) 0.70902(8) 0.0559(11) Uani 1 1 d . . . . .
O4 O 0.43561(17) 0.3604(5) 0.73371(12) 0.097(2) Uani 1 1 d . . . . .
O5 O 0.39075(19) -0.0957(3) 0.69616(9) 0.0715(15) Uani 1 1 d . . . . .
O6 O 0.46439(18) -0.0781(4) 0.69719(8) 0.0725(16) Uani 1 1 d . . . . .
O7 O 0.35578(15) 0.0467(4) 0.57981(8) 0.0713(15) Uani 1 1 d . . . . .
O8 O 0.48930(13) 0.0557(3) 0.61746(7) 0.0532(11) Uani 1 1 d . . . . .
O9 O 0.43705(11) 0.2115(2) 0.58943(7) 0.0406(8) Uani 1 1 d . . . . .
O10 O 0.48027(13) 0.1881(3) 0.56808(7) 0.0458(9) Uani 1 1 d . . . . .
O11 O 0.25486(13) 0.5686(3) 0.67946(8) 0.0497(10) Uani 1 1 d . . . . .
O12 O 0.30812(12) 0.5394(3) 0.66499(7) 0.0465(9) Uani 1 1 d . . . . .
O13 O 0.35936(16) 0.6022(4) 0.71154(9) 0.0695(14) Uani 1 1 d . . . . .
O14 O 0.3494(2) 0.7669(4) 0.65073(11) 0.0862(18) Uani 1 1 d . . . . .
O15 O 0.5344(2) 0.6281(8) 0.73785(15) 0.174(6) Uani 1 1 d . . . . .
O16 O 0.56159(19) 0.6762(6) 0.7055(2) 0.169(5) Uani 1 1 d . . . . .
O17 O 0.5254(2) 0.2086(5) 0.68527(10) 0.094(2) Uani 1 1 d . . . . .
O18 O 0.55905(14) 0.4204(3) 0.64300(9) 0.0576(12) Uani 1 1 d . . . . .
O19 O 0.48988(11) 0.2990(3) 0.62220(6) 0.0415(8) Uani 1 1 d . . . . .
O20 O 0.53659(12) 0.2555(3) 0.60454(7) 0.0434(9) Uani 1 1 d . . . . .
O21 O 0.20158(11) 0.4657(3) 0.64899(6) 0.0414(9) Uani 1 1 d . . . . .
O22 O 0.25330(11) 0.4540(3) 0.63204(6) 0.0412(8) Uani 1 1 d . . . . .
O23 O 0.23001(15) 0.6404(3) 0.62359(9) 0.0608(12) Uani 1 1 d . . . . .
O24 O 0.1995(2) 0.4578(5) 0.56524(11) 0.108(3) Uani 1 1 d . . . . .
O25 O 0.3144(2) 0.8772(4) 0.58586(19) 0.137(4) Uani 1 1 d . . . . .
O26 O 0.3208(2) 0.8279(8) 0.54748(17) 0.168(5) Uani 1 1 d . . . . .
O27 O 0.51094(19) 0.6702(4) 0.62829(9) 0.0754(15) Uani 1 1 d . . . . .
O28 O 0.45294(19) 0.5765(4) 0.55859(8) 0.0748(16) Uani 1 1 d . . . . .
O29 O 0.47535(12) 0.4474(3) 0.59730(7) 0.0439(9) Uani 1 1 d . . . . .
O30 O 0.52813(13) 0.4116(3) 0.58329(8) 0.0499(10) Uani 1 1 d . . . . .
O31 O 0.22788(11) 0.3268(3) 0.67557(7) 0.0414(8) Uani 1 1 d . . . . .
O32 O 0.27219(11) 0.3039(2) 0.65444(6) 0.0384(8) Uani 1 1 d . . . . .
O33 O 0.18965(13) 0.2785(3) 0.61872(8) 0.0516(10) Uani 1 1 d . . . . .
O34 O 0.27365(18) 0.0536(3) 0.64284(9) 0.0707(14) Uani 1 1 d . . . . .
O35 O 0.1704(2) 0.2076(8) 0.52766(11) 0.146(4) Uani 1 1 d . . . . .
O36 O 0.2154(3) 0.0944(7) 0.52073(11) 0.137(4) Uani 1 1 d . . . . .
O37 O 0.3315(4) 0.5082(7) 0.52966(18) 0.183(6) Uani 1 1 d . . . . .
O38 O 0.3759(2) 0.2370(5) 0.52789(11) 0.087(2) Uani 1 1 d . . . . .
O39 O 0.41699(13) 0.3630(3) 0.56660(7) 0.0539(11) Uani 1 1 d . . . . .
O40 O 0.46739(17) 0.3502(3) 0.54935(7) 0.0590(12) Uani 1 1 d . . . . .
O41 O 0.19448(14) 0.4664(4) 0.69904(8) 0.0638(14) Uani 1 1 d D . . . .
H41 H 0.1852(15) 0.430(3) 0.7070(7) 0.096 Uiso 1 1 d D U . . .
O42 O 0.34217(16) 0.3940(4) 0.64208(10) 0.0812(18) Uani 1 1 d D . . . .
H42A H 0.3627 0.3617 0.6474 0.122 Uiso 1 1 d DR U . . .
H42B H 0.3558 0.4382 0.6401 0.122 Uiso 1 1 d DR U . . .
O43 O 0.40520(19) 0.3615(6) 0.61222(12) 0.106(2) Uani 1 1 d D . . . .
H43A H 0.3916 0.4082 0.6105 0.159 Uiso 1 1 d DR U . . .
H43B H 0.3842 0.3295 0.6112 0.159 Uiso 1 1 d DR U . . .
O44 O 0.5526(2) 0.2693(4) 0.55700(11) 0.0830(19) Uani 1 1 d D . . . .
H44 H 0.559(2) 0.2161(12) 0.5579(13) 0.125 Uiso 1 1 d D U . . .
O45 O 0.50232(18) 0.8684(4) 0.65047(11) 0.0804(17) Uani 1 1 d . . . . .
N1 N 0.37039(15) 0.3044(3) 0.72321(8) 0.0464(11) Uani 1 1 d . . . . .
N2 N 0.42559(14) 0.0442(3) 0.59311(8) 0.0401(10) Uani 1 1 d . . . . .
N3 N 0.34291(16) 0.6881(3) 0.68045(10) 0.0532(13) Uani 1 1 d . . . . .
N4 N 0.54541(15) 0.2992(3) 0.66064(8) 0.0450(11) Uani 1 1 d . . . . .
N5 N 0.20828(15) 0.5374(4) 0.59688(8) 0.0472(12) Uani 1 1 d . . . . .
N6 N 0.48970(17) 0.6127(3) 0.59303(9) 0.0476(12) Uani 1 1 d . . . . .
N7 N 0.22919(15) 0.1670(3) 0.63622(8) 0.0445(11) Uani 1 1 d . . . . .
N8 N 0.3621(3) 0.3775(6) 0.52728(11) 0.100(3) Uani 1 1 d . . . . .
N9 N 0.5703(2) 0.8709(5) 0.66367(15) 0.083(2) Uani 1 1 d . . . . .
C1 C 0.31625(17) 0.3998(3) 0.70450(9) 0.0397(11) Uani 1 1 d . . . . .
C2 C 0.34632(19) 0.3790(4) 0.72652(10) 0.0459(13) Uani 1 1 d . . . . .
H2 H 0.3656 0.4280 0.7301 0.055 Uiso 1 1 calc R U . . .
C3 C 0.3282(2) 0.3675(5) 0.74596(10) 0.0608(18) Uani 1 1 d D . . . .
H3A H 0.3186 0.3080 0.7462 0.073 Uiso 1 1 calc R U . . .
H3B H 0.3042 0.4052 0.7441 0.073 Uiso 1 1 calc R U . . .
C4 C 0.3579(3) 0.3871(11) 0.76821(13) 0.121(5) Uani 1 1 d D . . . .
H4 H 0.3846 0.3587 0.7689 0.146 Uiso 1 1 calc R U . . .
C5 C 0.3418(4) 0.3586(12) 0.78741(16) 0.157(7) Uani 1 1 d . . . . .
H5A H 0.3616 0.3722 0.8013 0.235 Uiso 1 1 calc R U . . .
H5B H 0.3161 0.3879 0.7870 0.235 Uiso 1 1 calc R U . . .
H5C H 0.3371 0.2970 0.7865 0.235 Uiso 1 1 calc R U . . .
C6 C 0.3641(4) 0.4864(12) 0.7701(2) 0.170(9) Uani 1 1 d . . . . .
H6A H 0.3754 0.5065 0.7579 0.254 Uiso 1 1 calc R U . . .
H6B H 0.3830 0.5003 0.7843 0.254 Uiso 1 1 calc R U . . .
H6C H 0.3379 0.5141 0.7692 0.254 Uiso 1 1 calc R U . . .
C7 C 0.4126(2) 0.3028(5) 0.72627(12) 0.0629(19) Uani 1 1 d . . . . .
C8 C 0.35226(18) 0.2286(4) 0.71395(9) 0.0434(12) Uani 1 1 d . . . . .
C9 C 0.38597(19) 0.1736(4) 0.71118(9) 0.0460(13) Uani 1 1 d . . . . .
C10 C 0.4225(2) 0.2164(5) 0.71885(12) 0.0596(18) Uani 1 1 d . . . . .
C11 C 0.4592(3) 0.1819(7) 0.71876(19) 0.097(4) Uani 1 1 d . . . . .
H11 H 0.4838 0.2123 0.7243 0.116 Uiso 1 1 calc R U . . .
C12 C 0.4591(3) 0.0980(6) 0.71002(16) 0.079(3) Uani 1 1 d . . . . .
H12 H 0.4839 0.0713 0.7094 0.094 Uiso 1 1 calc R U . . .
C13 C 0.4226(2) 0.0559(5) 0.70255(11) 0.0608(18) Uani 1 1 d . . . . .
C14 C 0.3850(2) 0.0920(4) 0.70290(9) 0.0472(13) Uani 1 1 d . . . . .
H14 H 0.3601 0.0619 0.6977 0.057 Uiso 1 1 calc R U . . .
C15 C 0.44093(19) -0.0021(4) 0.65213(10) 0.0477(14) Uani 1 1 d . . . . .
H15 H 0.4687 0.0008 0.6601 0.057 Uiso 1 1 calc R U . . .
C16 C 0.4102(2) -0.0251(4) 0.66231(11) 0.0507(15) Uani 1 1 d . . . . .
C17 C 0.3696(2) -0.0274(5) 0.65118(12) 0.0614(18) Uani 1 1 d . . . . .
H17 H 0.3497 -0.0421 0.6590 0.074 Uiso 1 1 calc R U . . .
C18 C 0.3577(2) -0.0086(6) 0.62891(12) 0.067(2) Uani 1 1 d . . . . .
H18 H 0.3299 -0.0103 0.6211 0.080 Uiso 1 1 calc R U . . .
C19 C 0.3881(2) 0.0131(4) 0.61832(11) 0.0510(14) Uani 1 1 d . . . . .
C20 C 0.42865(18) 0.0163(4) 0.62984(10) 0.0425(12) Uani 1 1 d . . . . .
C21 C 0.45360(18) 0.0410(4) 0.61385(10) 0.0424(12) Uani 1 1 d . . . . .
C22 C 0.3856(2) 0.0358(4) 0.59480(11) 0.0513(14) Uani 1 1 d . . . . .
C23 C 0.43690(18) 0.0752(4) 0.57325(9) 0.0426(12) Uani 1 1 d . . . . .
H23 H 0.4114 0.0782 0.5611 0.051 Uiso 1 1 calc R U . . .
C24 C 0.46554(19) 0.0135(4) 0.56561(10) 0.0476(13) Uani 1 1 d . . . . .
H24A H 0.4725 0.0377 0.5523 0.057 Uiso 1 1 calc R U . . .
H24B H 0.4910 0.0095 0.5774 0.057 Uiso 1 1 calc R U . . .
C25 C 0.4490(2) -0.0757(4) 0.56009(11) 0.0521(15) Uani 1 1 d . . . . .
H25 H 0.4413 -0.0988 0.5735 0.063 Uiso 1 1 calc R U . . .
C26 C 0.4824(3) -0.1336(5) 0.55529(15) 0.077(2) Uani 1 1 d . . . . .
H26A H 0.4912 -0.1115 0.5425 0.115 Uiso 1 1 calc R U . . .
H26B H 0.4717 -0.1914 0.5521 0.115 Uiso 1 1 calc R U . . .
H26C H 0.5056 -0.1349 0.5683 0.115 Uiso 1 1 calc R U . . .
C27 C 0.4115(3) -0.0773(6) 0.54117(15) 0.077(2) Uani 1 1 d . . . . .
H27A H 0.4021 -0.1361 0.5383 0.116 Uiso 1 1 calc R U . . .
H27B H 0.3901 -0.0431 0.5451 0.116 Uiso 1 1 calc R U . . .
H27C H 0.4180 -0.0536 0.5279 0.116 Uiso 1 1 calc R U . . .
C28 C 0.45313(17) 0.1660(4) 0.57747(9) 0.0402(12) Uani 1 1 d . . . . .
C29 C 0.28696(18) 0.5879(4) 0.67333(11) 0.0487(14) Uani 1 1 d . . . . .
C30 C 0.29891(19) 0.6819(4) 0.67592(14) 0.0605(18) Uani 1 1 d . . . . .
H30 H 0.2874 0.7104 0.6614 0.073 Uiso 1 1 calc R U . . .
C31 C 0.2828(2) 0.7292(5) 0.6935(2) 0.092(3) Uani 1 1 d D U . . .
H31A H 0.2942 0.7021 0.7081 0.111 Uiso 1 1 calc R U . A 1
H31B H 0.2529 0.7225 0.6900 0.111 Uiso 1 1 calc R U . A 1
C32 C 0.2931(4) 0.8252(8) 0.6954(4) 0.164(7) Uani 1 1 d D U . . .
H32 H 0.3233 0.8307 0.6984 0.197 Uiso 1 1 calc R U . . .
C33 C 0.2742(7) 0.8692(9) 0.6723(4) 0.234(12) Uani 1 1 d . U . . .
H33A H 0.2757 0.8301 0.6603 0.351 Uiso 1 1 calc R U . . .
H33B H 0.2895 0.9211 0.6710 0.351 Uiso 1 1 calc R U . . .
H33C H 0.2457 0.8838 0.6713 0.351 Uiso 1 1 calc R U . . .
C34 C 0.2800(4) 0.8623(9) 0.7154(4) 0.196(9) Uani 1 1 d . U . . .
H34A H 0.2864 0.9232 0.7166 0.295 Uiso 1 1 calc R U . . .
H34B H 0.2506 0.8544 0.7134 0.295 Uiso 1 1 calc R U . . .
H34C H 0.2945 0.8331 0.7289 0.295 Uiso 1 1 calc R U . . .
C35 C 0.3645(2) 0.7274(4) 0.66722(13) 0.0597(17) Uani 1 1 d . . . . .
C36 C 0.3692(2) 0.6450(5) 0.69804(11) 0.0531(15) Uani 1 1 d . . . . .
C37 C 0.4115(2) 0.6625(5) 0.69537(13) 0.0604(18) Uani 1 1 d . . . . .
C38 C 0.4086(2) 0.7133(4) 0.67752(14) 0.0601(18) Uani 1 1 d . . . . .
C39 C 0.4428(3) 0.7434(7) 0.6711(2) 0.096(3) Uani 1 1 d . . . . .
H39 H 0.4401 0.7814 0.6590 0.116 Uiso 1 1 calc R U . . .
C40 C 0.4799(3) 0.7169(7) 0.6828(2) 0.103(4) Uani 1 1 d . . . . .
H40 H 0.5037 0.7346 0.6786 0.124 Uiso 1 1 calc R U . . .
C41 C 0.4828(2) 0.6640(7) 0.7008(2) 0.091(3) Uani 1 1 d . . . . .
C42 C 0.4493(2) 0.6356(6) 0.70829(15) 0.075(3) Uani 1 1 d . . . . .
H42 H 0.4520 0.6009 0.7211 0.090 Uiso 1 1 calc R U . . .
C43 C 0.5397(2) 0.5086(6) 0.68453(15) 0.070(2) Uani 1 1 d . . . . .
H43 H 0.5444 0.5529 0.6751 0.084 Uiso 1 1 calc R U . . .
C44 C 0.5323(2) 0.5261(8) 0.70460(18) 0.086(3) Uani 1 1 d . . . . .
C45 C 0.5229(3) 0.4640(9) 0.71780(18) 0.099(4) Uani 1 1 d . . . . .
H45 H 0.5161 0.4791 0.7312 0.119 Uiso 1 1 calc R U . . .
C46 C 0.5233(3) 0.3771(9) 0.71181(15) 0.095(3) Uani 1 1 d . . . . .
H46 H 0.5185 0.3332 0.7213 0.114 Uiso 1 1 calc R U . . .
C47 C 0.5310(2) 0.3591(6) 0.69136(12) 0.067(2) Uani 1 1 d . . . . .
C48 C 0.54008(17) 0.4247(5) 0.67838(12) 0.0523(16) Uani 1 1 d . . . . .
C49 C 0.54971(16) 0.3852(4) 0.65842(11) 0.0444(13) Uani 1 1 d . . . . .
C50 C 0.5330(2) 0.2776(6) 0.68004(11) 0.0606(18) Uani 1 1 d . . . . .
C51 C 0.55001(17) 0.2387(4) 0.64372(10) 0.0443(13) Uani 1 1 d . . . . .
H51 H 0.5388 0.1830 0.6473 0.053 Uiso 1 1 calc R U . . .
C52 C 0.59468(18) 0.2244(5) 0.64410(11) 0.0535(15) Uani 1 1 d . . . . .
H52A H 0.6073 0.2799 0.6422 0.064 Uiso 1 1 calc R U . . .
H52B H 0.5964 0.1880 0.6314 0.064 Uiso 1 1 calc R U . . .
C53 C 0.61924(19) 0.1823(4) 0.66568(12) 0.0591(18) Uani 1 1 d D . . . .
H53 H 0.6140 0.2146 0.6785 0.071 Uiso 1 1 calc R U . . .
C54 C 0.6070(3) 0.0916(5) 0.66757(15) 0.083(3) Uani 1 1 d D . . . .
H54A H 0.5779 0.0890 0.6671 0.124 Uiso 1 1 calc R U . . .
H54B H 0.6124 0.0586 0.6552 0.124 Uiso 1 1 calc R U . . .
H54C H 0.6227 0.0678 0.6816 0.124 Uiso 1 1 calc R U . . .
C55 C 0.6642(2) 0.1892(7) 0.66638(16) 0.091(3) Uani 1 1 d D . . . .
H55A H 0.6700 0.1567 0.6541 0.136 Uiso 1 1 calc R U . . .
H55B H 0.6802 0.1663 0.6805 0.136 Uiso 1 1 calc R U . . .
H55C H 0.6713 0.2491 0.6651 0.136 Uiso 1 1 calc R U . . .
C56 C 0.52398(17) 0.2674(3) 0.62149(10) 0.0406(12) Uani 1 1 d . . . . .
C57 C 0.21701(16) 0.4672(4) 0.63243(9) 0.0391(11) Uani 1 1 d . . . . .
C58 C 0.18764(16) 0.4847(4) 0.60975(9) 0.0388(11) Uani 1 1 d . . . . .
H58 H 0.1827 0.4287 0.6019 0.047 Uiso 1 1 calc R U . . .
C59 C 0.14611(17) 0.5197(4) 0.61021(9) 0.0408(11) Uani 1 1 d . . . . .
H59A H 0.1342 0.4834 0.6200 0.049 Uiso 1 1 calc R U . . .
H59B H 0.1496 0.5775 0.6168 0.049 Uiso 1 1 calc R U . . .
C60 C 0.11651(17) 0.5245(4) 0.58766(10) 0.0451(13) Uani 1 1 d . . . . .
H60 H 0.1300 0.5557 0.5774 0.054 Uiso 1 1 calc R U . . .
C61 C 0.1046(2) 0.4352(5) 0.57805(13) 0.0644(19) Uani 1 1 d . . . . .
H61A H 0.0854 0.4405 0.5635 0.097 Uiso 1 1 calc R U . . .
H61B H 0.1290 0.4049 0.5765 0.097 Uiso 1 1 calc R U . . .
H61C H 0.0917 0.4034 0.5880 0.097 Uiso 1 1 calc R U . . .
C62 C 0.07792(18) 0.5742(5) 0.58908(12) 0.0554(16) Uani 1 1 d . . . . .
H62A H 0.0641 0.5442 0.5989 0.083 Uiso 1 1 calc R U . . .
H62B H 0.0596 0.5787 0.5743 0.083 Uiso 1 1 calc R U . . .
H62C H 0.0856 0.6314 0.5949 0.083 Uiso 1 1 calc R U . . .
C63 C 0.2146(3) 0.5194(6) 0.57580(11) 0.068(2) Uani 1 1 d . . . . .
C64 C 0.2293(2) 0.6106(5) 0.60571(12) 0.0528(15) Uani 1 1 d . . . . .
C65 C 0.25031(19) 0.6421(4) 0.58849(12) 0.0508(15) Uani 1 1 d . . . . .
C66 C 0.2393(3) 0.5910(7) 0.57087(14) 0.086(3) Uani 1 1 d D . . . .
C67 C 0.2520(4) 0.6066(9) 0.55176(17) 0.140(6) Uani 1 1 d D . . . .
H67 H 0.2434 0.5725 0.5388 0.168 Uiso 1 1 calc R U . . .
C68 C 0.2784(4) 0.6763(8) 0.5527(2) 0.113(4) Uani 1 1 d D . . . .
H68 H 0.2890 0.6884 0.5402 0.135 Uiso 1 1 calc R U . . .
C69 C 0.2894(3) 0.7266(7) 0.57088(17) 0.084(3) Uani 1 1 d . . . . .
C70 C 0.2749(2) 0.7122(5) 0.58947(15) 0.067(2) Uani 1 1 d . . . . .
H70 H 0.2815 0.7484 0.6021 0.080 Uiso 1 1 calc R U . . .
C71 C 0.3900(3) 0.7096(6) 0.57079(17) 0.081(3) Uani 1 1 d . . . . .
H71 H 0.3765 0.6893 0.5565 0.097 Uiso 1 1 calc R U . . .
C72 C 0.3730(2) 0.7704(5) 0.5820(2) 0.090(3) Uani 1 1 d . . . . .
C73 C 0.3921(4) 0.8028(7) 0.6029(2) 0.103(4) Uani 1 1 d . . . . .
H73 H 0.3786 0.8428 0.6101 0.123 Uiso 1 1 calc R U . . .
C74 C 0.4312(3) 0.7751(5) 0.61313(18) 0.080(2) Uani 1 1 d . . . . .
H74 H 0.4460 0.7990 0.6267 0.096 Uiso 1 1 calc R U . . .
C75 C 0.4478(2) 0.7110(5) 0.60260(13) 0.0606(17) Uani 1 1 d . . . . .
C76 C 0.4278(2) 0.6809(4) 0.58185(11) 0.0515(15) Uani 1 1 d . . . . .
C77 C 0.4557(2) 0.6174(4) 0.57541(12) 0.0568(16) Uani 1 1 d . . . . .
C78 C 0.4856(2) 0.6654(4) 0.61098(11) 0.0564(17) Uani 1 1 d . . . . .
C79 C 0.52365(19) 0.5547(4) 0.59449(11) 0.0479(14) Uani 1 1 d . . . . .
H79 H 0.5408 0.5585 0.6100 0.057 Uiso 1 1 calc R U . . .
C80 C 0.5508(2) 0.5797(5) 0.57939(16) 0.071(2) Uani 1 1 d . . . . .
H80A H 0.5348 0.5761 0.5638 0.085 Uiso 1 1 calc R U . . .
H80B H 0.5734 0.5383 0.5813 0.085 Uiso 1 1 calc R U . . .
C81 C 0.5688(3) 0.6701(5) 0.58373(16) 0.087(3) Uani 1 1 d D U . . .
H81 H 0.5466 0.7124 0.5834 0.104 Uiso 1 1 calc R U . . .
C82 C 0.5992(3) 0.6734(7) 0.6057(2) 0.130(5) Uani 1 1 d D U . . .
H82A H 0.5850 0.6734 0.6176 0.195 Uiso 1 1 calc R U . . .
H82B H 0.6155 0.7254 0.6066 0.195 Uiso 1 1 calc R U . . .
H82C H 0.6171 0.6236 0.6072 0.195 Uiso 1 1 calc R U . . .
C83 C 0.5910(5) 0.6910(8) 0.5661(3) 0.183(8) Uani 1 1 d D U . . .
H83A H 0.6072 0.6418 0.5637 0.275 Uiso 1 1 calc R U . . .
H83B H 0.6090 0.7399 0.5708 0.275 Uiso 1 1 calc R U . . .
H83C H 0.5712 0.7049 0.5522 0.275 Uiso 1 1 calc R U . . .
C84 C 0.50741(17) 0.4629(4) 0.59127(10) 0.0419(12) Uani 1 1 d . . . . .
C85 C 0.24414(16) 0.2819(4) 0.66310(9) 0.0378(11) Uani 1 1 d . . . . .
C86 C 0.22943(19) 0.1903(4) 0.65909(10) 0.0455(13) Uani 1 1 d . . . . .
H86 H 0.2497 0.1529 0.6692 0.055 Uiso 1 1 calc R U . . .
C87 C 0.1878(2) 0.1758(5) 0.66426(13) 0.0598(18) Uani 1 1 d D . . . .
H87A H 0.1892 0.1975 0.6794 0.072 Uiso 1 1 calc R U . B 2
H87B H 0.1673 0.2105 0.6538 0.072 Uiso 1 1 calc R U . B 2
C88 C 0.1728(4) 0.0849(7) 0.6630(3) 0.120(5) Uani 1 1 d D U . C 2
H88 H 0.1716 0.0610 0.6479 0.144 Uiso 1 1 calc R U . C 2
C89 C 0.2019(5) 0.0336(9) 0.6803(4) 0.237(12) Uani 1 1 d . U . C 2
H89A H 0.1926 -0.0257 0.6797 0.355 Uiso 1 1 calc R U . C 2
H89B H 0.2291 0.0358 0.6775 0.355 Uiso 1 1 calc R U . C 2
H89C H 0.2030 0.0572 0.6950 0.355 Uiso 1 1 calc R U . C 2
C90 C 0.1304(4) 0.0831(8) 0.6676(2) 0.140(6) Uani 1 1 d . U . C 2
H90A H 0.1318 0.1065 0.6823 0.210 Uiso 1 1 calc R U . C 2
H90B H 0.1206 0.0243 0.6669 0.210 Uiso 1 1 calc R U . C 2
H90C H 0.1116 0.1174 0.6564 0.210 Uiso 1 1 calc R U . C 2
C91 C 0.2515(2) 0.1012(4) 0.63025(12) 0.0544(16) Uani 1 1 d . . . . .
C92 C 0.20959(17) 0.2164(4) 0.61782(10) 0.0441(13) Uani 1 1 d . . . . .
C93 C 0.21940(18) 0.1743(5) 0.59844(11) 0.0516(15) Uani 1 1 d . . . . .
C94 C 0.2440(2) 0.1046(5) 0.60579(12) 0.0603(17) Uani 1 1 d . . . . .
C95 C 0.2579(3) 0.0532(8) 0.59102(16) 0.098(3) Uani 1 1 d . . . . .
H95 H 0.2751 0.0058 0.5960 0.117 Uiso 1 1 calc R U . . .
C96 C 0.2459(3) 0.0736(8) 0.56873(15) 0.099(4) Uani 1 1 d . . . . .
H96 H 0.2548 0.0395 0.5582 0.119 Uiso 1 1 calc R U . . .
C97 C 0.2213(2) 0.1424(7) 0.56167(12) 0.072(2) Uani 1 1 d . . . . .
C98 C 0.20787(19) 0.1954(6) 0.57620(11) 0.0599(18) Uani 1 1 d . . . . .
H98 H 0.1915 0.2439 0.5711 0.072 Uiso 1 1 calc R U . . .
C99 C 0.2829(3) 0.2244(8) 0.52964(12) 0.094(4) Uani 1 1 d D . . . .
H99 H 0.2921 0.1672 0.5297 0.112 Uiso 1 1 calc R U . . .
C100 C 0.2450(3) 0.2418(10) 0.53033(13) 0.106(4) Uani 1 1 d D U . . .
C101 C 0.2312(4) 0.3251(10) 0.5302(2) 0.133(5) Uani 1 1 d D U . . .
H101 H 0.2039 0.3351 0.5309 0.159 Uiso 1 1 calc R U . . .
C102 C 0.2562(4) 0.3946(11) 0.5289(2) 0.146(6) Uani 1 1 d D U . . .
H102 H 0.2468 0.4517 0.5285 0.175 Uiso 1 1 calc R U . . .
C103 C 0.2958(4) 0.3743(9) 0.52841(16) 0.105(4) Uani 1 1 d D U . . .
C104 C 0.3086(2) 0.2913(6) 0.52877(11) 0.067(2) Uani 1 1 d D . . . .
C105 C 0.3527(4) 0.2955(10) 0.52787(15) 0.102(4) Uani 1 1 d . . . . .
C106 C 0.3251(4) 0.4326(8) 0.53032(16) 0.098(4) Uani 1 1 d . . . . .
C107 C 0.4028(3) 0.4125(6) 0.53028(13) 0.076(3) Uani 1 1 d D . . . .
H107 H 0.4013 0.4740 0.5341 0.091 Uiso 1 1 calc R U . . .
C108 C 0.4154(3) 0.4091(8) 0.50899(15) 0.108(4) Uani 1 1 d D . . . .
H10C H 0.4097 0.3523 0.5020 0.130 Uiso 0.513(11) 1 calc R U P D 2
H10D H 0.4448 0.4212 0.5114 0.130 Uiso 0.513(11) 1 calc R U P D 2
H10A H 0.3916 0.4261 0.4971 0.130 Uiso 0.487(11) 1 calc R U P D 1
H10B H 0.4211 0.3488 0.5063 0.130 Uiso 0.487(11) 1 calc R U P D 1
C109 C 0.3890(5) 0.4804(10) 0.4939(2) 0.071(5) Uani 0.513(11) 1 d D U P D 2
H109 H 0.3594 0.4717 0.4930 0.085 Uiso 0.513(11) 1 calc R U P D 2
C110 C 0.4022(9) 0.5734(11) 0.5018(3) 0.112(9) Uani 0.513(11) 1 d . U P D 2
H11A H 0.3974 0.5829 0.5165 0.168 Uiso 0.513(11) 1 calc R U P D 2
H11B H 0.4312 0.5811 0.5025 0.168 Uiso 0.513(11) 1 calc R U P D 2
H11C H 0.3863 0.6144 0.4913 0.168 Uiso 0.513(11) 1 calc R U P D 2
C111 C 0.3973(9) 0.4707(14) 0.4711(3) 0.113(9) Uani 0.513(11) 1 d . U P D 2
H11D H 0.4265 0.4781 0.4723 0.170 Uiso 0.513(11) 1 calc R U P D 2
H11E H 0.3820 0.5139 0.4611 0.170 Uiso 0.513(11) 1 calc R U P D 2
H11F H 0.3889 0.4139 0.4652 0.170 Uiso 0.513(11) 1 calc R U P D 2
C112 C 0.4518(7) 0.462(2) 0.5060(4) 0.26(2) Uani 0.487(11) 1 d D U P D 1
H112 H 0.4394 0.5186 0.5015 0.310 Uiso 0.487(11) 1 calc R U P D 1
C113 C 0.4827(12) 0.481(5) 0.5269(5) 0.48(4) Uani 0.487(11) 1 d D U P D 1
H11G H 0.4689 0.4966 0.5385 0.718 Uiso 0.487(11) 1 calc R U P D 1
H11H H 0.4997 0.4306 0.5316 0.718 Uiso 0.487(11) 1 calc DR U P D 1
H11I H 0.4998 0.5283 0.5244 0.718 Uiso 0.487(11) 1 calc R U P D 1
C114 C 0.4678(10) 0.437(3) 0.4869(4) 0.27(2) Uani 0.487(11) 1 d D U P D 1
H11J H 0.4451 0.4256 0.4741 0.399 Uiso 0.487(11) 1 calc R U P D 1
H11K H 0.4846 0.4831 0.4834 0.399 Uiso 0.487(11) 1 calc R U P D 1
H11L H 0.4844 0.3853 0.4906 0.399 Uiso 0.487(11) 1 calc R U P D 1
C115 C 0.4320(2) 0.3692(5) 0.55028(11) 0.0594(18) Uani 1 1 d . . . . .
C116 C 0.2050(6) 0.5406(18) 0.7195(3) 0.259(15) Uani 1 1 d . . . . .
H11M H 0.1831 0.5416 0.7272 0.388 Uiso 1 1 calc R U . . .
H11N H 0.2308 0.5263 0.7300 0.388 Uiso 1 1 calc R U . . .
H11O H 0.2073 0.5967 0.7130 0.388 Uiso 1 1 calc R U . . .
C117 C 0.5608(5) 0.3323(8) 0.5426(3) 0.159(7) Uani 1 1 d D . . . .
H11P H 0.5398 0.3307 0.5287 0.239 Uiso 1 1 calc R U . . .
H11Q H 0.5875 0.3217 0.5397 0.239 Uiso 1 1 calc R U . . .
H11R H 0.5608 0.3884 0.5495 0.239 Uiso 1 1 calc DR U . . .
C118 C 0.5410(3) 0.8674(6) 0.62342(16) 0.085(3) Uani 1 1 d . . . . .
H11S H 0.5545 0.8147 0.6207 0.128 Uiso 1 1 calc R U . . .
H11T H 0.5569 0.9164 0.6206 0.128 Uiso 1 1 calc R U . . .
H11U H 0.5137 0.8699 0.6135 0.128 Uiso 1 1 calc R U . . .
C119 C 0.5377(3) 0.8693(4) 0.64723(15) 0.0649(19) Uani 1 1 d . . . . .
C120 C 0.6131(3) 0.8594(6) 0.6598(2) 0.108(4) Uani 1 1 d . . . . .
H12A H 0.6273 0.8136 0.6693 0.163 Uiso 1 1 calc R U . . .
H12B H 0.6285 0.9125 0.6634 0.163 Uiso 1 1 calc R U . . .
H12C H 0.6109 0.8448 0.6442 0.163 Uiso 1 1 calc R U . . .
C121 C 0.5664(4) 0.8805(9) 0.68636(19) 0.124(5) Uani 1 1 d . . . . .
H12D H 0.5935 0.8805 0.6965 0.186 Uiso 1 1 calc R U . . .
H12E H 0.5527 0.9343 0.6878 0.186 Uiso 1 1 calc R U . . .
H12F H 0.5504 0.8331 0.6900 0.186 Uiso 1 1 calc R U . . .

loop_
_atom_site_aniso_label
_atom_site_aniso_U_11
_atom_site_aniso_U_22
_atom_site_aniso_U_33
_atom_site_aniso_U_23
_atom_site_aniso_U_13
_atom_site_aniso_U_12
Cu1 0.0296(3) 0.0433(4) 0.0441(3) 0.0041(3) 0.0143(3) 0.0000(3)
Cu2 0.0261(3) 0.0389(3) 0.0430(3) 0.0077(3) 0.0126(2) -0.0004(2)
Cu3 0.0279(3) 0.0338(3) 0.0423(3) 0.0070(2) 0.0066(2) -0.0048(2)
Cu4 0.0431(4) 0.0361(3) 0.0493(4) 0.0013(3) 0.0196(3) -0.0111(3)
S1 0.0809(12) 0.0577(10) 0.0530(9) 0.0080(7) 0.0324(9) 0.0206(9)
S2 0.0347(9) 0.170(3) 0.200(3) -0.141(3) 0.0188(14) -0.0030(13)
S3 0.0604(12) 0.0671(14) 0.165(3) 0.0613(16) 0.0331(14) -0.0009(10)
S4 0.0556(11) 0.177(3) 0.0501(10) -0.0208(14) 0.0014(8) -0.0359(15)
O1 0.040(2) 0.054(2) 0.047(2) 0.0005(18) 0.0115(17) 0.0053(19)
O2 0.0359(19) 0.043(2) 0.043(2) 0.0032(16) 0.0094(15) 0.0018(16)
O3 0.044(2) 0.048(3) 0.077(3) 0.003(2) 0.017(2) -0.002(2)
O4 0.051(3) 0.110(5) 0.117(5) -0.063(4) -0.001(3) -0.005(3)
O5 0.101(4) 0.064(3) 0.065(3) 0.008(2) 0.049(3) 0.004(3)
O6 0.084(4) 0.078(4) 0.062(3) 0.013(3) 0.031(3) 0.041(3)
O7 0.047(3) 0.109(5) 0.054(3) -0.002(3) 0.007(2) -0.025(3)
O8 0.040(2) 0.066(3) 0.053(2) 0.011(2) 0.0125(18) 0.002(2)
O9 0.0366(19) 0.035(2) 0.052(2) 0.0047(16) 0.0140(16) -0.0073(16)
O10 0.055(2) 0.038(2) 0.049(2) -0.0036(16) 0.0216(18) -0.0179(18)
O11 0.046(2) 0.038(2) 0.065(3) 0.0025(19) 0.0132(19) 0.0004(18)
O12 0.0339(19) 0.035(2) 0.071(3) 0.0114(18) 0.0123(18) 0.0045(16)
O13 0.053(3) 0.097(4) 0.062(3) 0.010(3) 0.019(2) 0.003(3)
O14 0.096(5) 0.068(4) 0.097(4) 0.029(3) 0.027(4) -0.002(3)
O15 0.069(4) 0.276(13) 0.152(7) -0.159(8) -0.024(4) 0.044(6)
O16 0.049(3) 0.134(7) 0.342(14) -0.150(8) 0.080(6) -0.043(4)
O17 0.124(6) 0.090(5) 0.075(4) 0.035(3) 0.037(4) 0.014(4)
O18 0.049(3) 0.045(2) 0.084(3) -0.010(2) 0.025(2) -0.010(2)
O19 0.0321(18) 0.045(2) 0.045(2) 0.0056(16) 0.0058(15) 0.0007(16)
O20 0.041(2) 0.038(2) 0.051(2) 0.0037(17) 0.0108(17) 0.0022(17)
O21 0.0327(18) 0.052(2) 0.042(2) 0.0045(17) 0.0128(15) 0.0005(17)
O22 0.0309(18) 0.046(2) 0.050(2) 0.0091(17) 0.0164(16) 0.0063(16)
O23 0.055(3) 0.043(2) 0.090(4) -0.010(2) 0.027(3) -0.012(2)
O24 0.127(6) 0.132(6) 0.081(4) -0.046(4) 0.058(4) -0.064(5)
O25 0.111(6) 0.039(3) 0.289(12) -0.004(5) 0.106(7) -0.004(4)
O26 0.073(5) 0.255(12) 0.172(9) 0.140(9) 0.022(5) -0.005(6)
O27 0.086(4) 0.069(4) 0.064(3) -0.013(3) 0.004(3) -0.002(3)
O28 0.097(4) 0.070(4) 0.049(3) 0.000(2) 0.002(3) -0.017(3)
O29 0.040(2) 0.038(2) 0.055(2) 0.0057(17) 0.0142(17) -0.0065(17)
O30 0.045(2) 0.035(2) 0.073(3) 0.0008(19) 0.020(2) -0.0077(18)
O31 0.0337(19) 0.044(2) 0.051(2) 0.0052(17) 0.0190(16) -0.0045(16)
O32 0.0303(17) 0.041(2) 0.048(2) 0.0038(16) 0.0157(15) -0.0045(15)
O33 0.042(2) 0.050(3) 0.063(3) 0.007(2) 0.0141(19) -0.007(2)
O34 0.084(4) 0.052(3) 0.071(3) -0.005(2) 0.006(3) 0.016(3)
O35 0.067(4) 0.303(14) 0.064(4) 0.030(6) 0.007(3) 0.005(6)
O36 0.150(7) 0.193(9) 0.062(4) -0.060(5) 0.014(4) -0.058(7)
O37 0.204(12) 0.130(9) 0.160(9) 0.065(7) -0.062(8) -0.038(8)
O38 0.076(4) 0.112(6) 0.071(4) -0.009(4) 0.017(3) -0.045(4)
O39 0.043(2) 0.058(3) 0.051(2) 0.019(2) -0.0052(18) -0.011(2)
O40 0.076(3) 0.054(3) 0.046(2) 0.0103(19) 0.014(2) -0.027(2)
O41 0.043(2) 0.101(4) 0.055(3) -0.002(3) 0.025(2) 0.005(3)
O42 0.055(3) 0.110(5) 0.095(4) 0.023(4) 0.050(3) 0.018(3)
O43 0.069(4) 0.137(7) 0.135(6) 0.013(5) 0.071(4) 0.021(4)
O44 0.120(5) 0.059(3) 0.097(4) 0.011(3) 0.078(4) 0.003(3)
O45 0.064(3) 0.073(4) 0.114(5) -0.026(3) 0.043(3) -0.008(3)
N1 0.043(3) 0.053(3) 0.039(2) -0.004(2) 0.0016(19) 0.009(2)
N2 0.041(2) 0.032(2) 0.048(3) 0.0021(18) 0.014(2) -0.0125(19)
N3 0.043(3) 0.036(3) 0.083(4) 0.004(2) 0.020(3) -0.006(2)
N4 0.037(2) 0.047(3) 0.048(3) -0.002(2) 0.004(2) 0.007(2)
N5 0.039(2) 0.055(3) 0.048(3) 0.012(2) 0.011(2) 0.000(2)
N6 0.053(3) 0.030(2) 0.062(3) 0.000(2) 0.019(2) -0.009(2)
N7 0.041(3) 0.042(3) 0.051(3) 0.005(2) 0.012(2) -0.008(2)
N8 0.090(6) 0.136(8) 0.056(4) 0.021(4) -0.017(4) -0.068(6)
N9 0.079(5) 0.053(4) 0.115(6) -0.010(4) 0.023(5) -0.008(4)
C1 0.038(3) 0.030(3) 0.050(3) 0.002(2) 0.008(2) -0.005(2)
C2 0.050(3) 0.038(3) 0.046(3) -0.006(2) 0.004(2) 0.001(3)
C3 0.067(4) 0.068(5) 0.047(3) -0.003(3) 0.013(3) 0.021(4)
C4 0.064(5) 0.252(17) 0.043(4) -0.022(7) 0.005(4) 0.045(8)
C5 0.132(10) 0.29(2) 0.051(5) 0.012(8) 0.028(6) 0.094(12)
C6 0.092(8) 0.28(2) 0.148(12) -0.146(14) 0.051(8) -0.050(11)
C7 0.042(3) 0.081(5) 0.058(4) -0.024(4) -0.004(3) 0.005(3)
C8 0.045(3) 0.043(3) 0.042(3) 0.005(2) 0.010(2) 0.006(2)
C9 0.047(3) 0.054(3) 0.036(3) 0.003(2) 0.007(2) 0.003(3)
C10 0.043(3) 0.073(5) 0.060(4) -0.018(3) 0.007(3) 0.009(3)
C11 0.045(4) 0.100(7) 0.139(9) -0.049(7) 0.009(5) 0.009(5)
C12 0.055(4) 0.075(6) 0.110(7) -0.023(5) 0.028(4) 0.023(4)
C13 0.067(4) 0.073(5) 0.046(3) 0.001(3) 0.023(3) 0.004(4)
C14 0.051(3) 0.053(4) 0.040(3) 0.006(2) 0.017(2) 0.009(3)
C15 0.044(3) 0.048(3) 0.054(3) 0.007(3) 0.019(3) 0.013(3)
C16 0.057(4) 0.049(3) 0.054(3) 0.004(3) 0.029(3) 0.012(3)
C17 0.061(4) 0.072(5) 0.061(4) -0.003(3) 0.034(3) -0.009(4)
C18 0.056(4) 0.092(6) 0.059(4) -0.006(4) 0.027(3) -0.016(4)
C19 0.052(4) 0.054(4) 0.052(3) -0.004(3) 0.021(3) -0.001(3)
C20 0.047(3) 0.031(3) 0.055(3) 0.002(2) 0.024(3) 0.003(2)
C21 0.043(3) 0.032(3) 0.055(3) 0.008(2) 0.016(2) 0.003(2)
C22 0.047(3) 0.051(4) 0.057(4) -0.007(3) 0.015(3) -0.012(3)
C23 0.044(3) 0.042(3) 0.042(3) 0.001(2) 0.012(2) -0.014(2)
C24 0.048(3) 0.046(3) 0.051(3) -0.004(3) 0.016(3) -0.013(3)
C25 0.065(4) 0.034(3) 0.064(4) -0.004(3) 0.029(3) -0.017(3)
C26 0.089(6) 0.062(5) 0.090(6) -0.015(4) 0.042(5) -0.012(4)
C27 0.077(5) 0.065(5) 0.089(6) -0.020(4) 0.018(4) -0.030(4)
C28 0.036(3) 0.044(3) 0.038(3) 0.006(2) 0.003(2) -0.006(2)
C29 0.034(3) 0.034(3) 0.072(4) 0.015(3) 0.002(3) -0.002(2)
C30 0.036(3) 0.041(3) 0.103(6) 0.011(3) 0.014(3) 0.002(3)
C31 0.046(4) 0.040(4) 0.202(11) -0.021(5) 0.049(5) -0.005(3)
C32 0.076(7) 0.120(11) 0.33(2) -0.057(12) 0.105(10) -0.006(7)
C33 0.27(2) 0.078(9) 0.40(3) 0.121(15) 0.17(2) 0.067(12)
C34 0.104(10) 0.106(10) 0.41(3) -0.114(14) 0.116(14) -0.002(8)
C35 0.058(4) 0.043(3) 0.082(5) 0.008(3) 0.025(4) -0.014(3)
C36 0.044(3) 0.057(4) 0.058(4) -0.006(3) 0.013(3) 0.000(3)
C37 0.046(4) 0.059(4) 0.079(5) -0.027(4) 0.022(3) -0.008(3)
C38 0.054(4) 0.038(3) 0.097(5) -0.017(3) 0.036(4) -0.009(3)
C39 0.088(7) 0.083(7) 0.139(9) -0.024(6) 0.066(7) -0.036(6)
C40 0.056(5) 0.088(7) 0.184(12) -0.052(8) 0.064(7) -0.019(5)
C41 0.049(4) 0.096(7) 0.135(9) -0.074(7) 0.038(5) -0.027(5)
C42 0.036(3) 0.091(6) 0.096(6) -0.047(5) 0.014(3) -0.005(4)
C43 0.033(3) 0.080(5) 0.097(6) -0.040(4) 0.015(3) -0.003(3)
C44 0.034(3) 0.122(8) 0.102(7) -0.060(6) 0.016(4) -0.010(4)
C45 0.055(5) 0.152(11) 0.091(7) -0.062(7) 0.018(5) -0.001(6)
C46 0.081(6) 0.147(10) 0.061(5) -0.011(6) 0.022(4) -0.014(7)
C47 0.053(4) 0.091(6) 0.052(4) -0.009(4) 0.005(3) 0.014(4)
C48 0.025(2) 0.062(4) 0.068(4) -0.019(3) 0.008(2) 0.008(3)
C49 0.027(2) 0.043(3) 0.064(4) -0.007(3) 0.012(2) 0.001(2)
C50 0.051(4) 0.080(5) 0.046(3) 0.008(3) 0.004(3) 0.014(4)
C51 0.036(3) 0.042(3) 0.052(3) -0.002(2) 0.004(2) 0.004(2)
C52 0.037(3) 0.054(4) 0.066(4) -0.011(3) 0.006(3) 0.012(3)
C53 0.044(3) 0.058(4) 0.066(4) -0.016(3) -0.005(3) 0.022(3)
C54 0.088(6) 0.064(5) 0.084(6) -0.004(4) -0.004(5) 0.042(5)
C55 0.053(4) 0.113(8) 0.092(6) -0.015(6) -0.009(4) 0.034(5)
C56 0.038(3) 0.033(3) 0.049(3) 0.000(2) 0.006(2) -0.003(2)
C57 0.033(3) 0.040(3) 0.045(3) 0.003(2) 0.012(2) -0.002(2)
C58 0.031(2) 0.043(3) 0.044(3) 0.003(2) 0.013(2) 0.003(2)
C59 0.036(3) 0.041(3) 0.045(3) -0.001(2) 0.011(2) 0.002(2)
C60 0.036(3) 0.051(3) 0.047(3) -0.001(2) 0.007(2) -0.002(2)
C61 0.053(4) 0.059(4) 0.074(5) -0.019(4) 0.002(3) -0.005(3)
C62 0.034(3) 0.066(4) 0.062(4) -0.004(3) 0.006(3) 0.004(3)
C63 0.075(5) 0.084(6) 0.045(3) -0.005(3) 0.015(3) -0.030(4)
C64 0.045(3) 0.055(4) 0.058(4) 0.014(3) 0.011(3) -0.002(3)
C65 0.037(3) 0.048(3) 0.067(4) 0.016(3) 0.012(3) 0.010(3)
C66 0.081(6) 0.119(8) 0.062(5) 0.017(5) 0.027(4) -0.032(6)
C67 0.184(14) 0.182(14) 0.068(6) -0.009(7) 0.058(8) -0.079(11)
C68 0.122(9) 0.135(10) 0.100(8) 0.026(7) 0.062(7) -0.040(8)
C69 0.069(5) 0.101(7) 0.085(6) 0.036(5) 0.025(5) 0.002(5)
C70 0.051(4) 0.050(4) 0.102(6) 0.015(4) 0.022(4) 0.009(3)
C71 0.060(5) 0.066(5) 0.112(7) 0.044(5) 0.011(4) -0.015(4)
C72 0.050(4) 0.044(4) 0.190(11) 0.041(6) 0.057(6) 0.005(3)
C73 0.109(9) 0.061(6) 0.152(11) -0.003(6) 0.057(8) -0.002(6)
C74 0.079(6) 0.052(4) 0.113(7) -0.006(4) 0.034(5) 0.011(4)
C75 0.063(4) 0.047(4) 0.075(5) 0.004(3) 0.022(4) -0.009(3)
C76 0.059(4) 0.036(3) 0.059(4) 0.006(3) 0.013(3) -0.012(3)
C77 0.071(5) 0.037(3) 0.061(4) 0.005(3) 0.013(3) -0.013(3)
C78 0.074(5) 0.033(3) 0.057(4) -0.002(3) 0.006(3) -0.013(3)
C79 0.042(3) 0.038(3) 0.062(4) -0.002(3) 0.009(3) -0.016(2)
C80 0.057(4) 0.045(4) 0.124(7) -0.005(4) 0.051(4) -0.017(3)
C81 0.078(6) 0.052(4) 0.148(9) -0.016(5) 0.061(6) -0.038(4)
C82 0.064(6) 0.072(7) 0.235(15) -0.038(8) -0.003(8) -0.023(5)
C83 0.247(17) 0.088(8) 0.292(19) -0.065(10) 0.214(16) -0.105(10)
C84 0.039(3) 0.031(3) 0.055(3) 0.001(2) 0.009(2) -0.005(2)
C85 0.031(2) 0.043(3) 0.041(3) 0.006(2) 0.011(2) 0.003(2)
C86 0.045(3) 0.040(3) 0.055(3) 0.006(2) 0.019(3) -0.014(2)
C87 0.053(4) 0.064(4) 0.071(4) 0.004(3) 0.033(3) -0.022(3)
C88 0.117(9) 0.083(7) 0.199(13) -0.043(8) 0.111(9) -0.047(7)
C89 0.194(16) 0.095(9) 0.50(3) 0.160(15) 0.23(2) 0.080(10)
C90 0.132(10) 0.138(11) 0.178(12) -0.036(9) 0.091(9) -0.105(9)
C91 0.055(4) 0.036(3) 0.067(4) -0.004(3) 0.004(3) -0.003(3)
C92 0.034(3) 0.043(3) 0.055(3) 0.007(2) 0.010(2) -0.011(2)
C93 0.033(3) 0.070(4) 0.053(3) -0.007(3) 0.012(2) -0.021(3)
C94 0.053(4) 0.067(5) 0.058(4) -0.016(3) 0.008(3) -0.005(3)
C95 0.096(7) 0.114(8) 0.073(6) -0.032(5) 0.002(5) 0.024(6)
C96 0.080(6) 0.148(10) 0.063(5) -0.043(6) 0.003(4) 0.003(7)
C97 0.044(4) 0.113(7) 0.055(4) -0.019(4) 0.005(3) -0.014(4)
C98 0.034(3) 0.086(5) 0.057(4) -0.004(3) 0.006(3) -0.016(3)
C99 0.079(6) 0.152(10) 0.047(4) -0.011(5) 0.009(4) -0.060(6)
C100 0.076(6) 0.197(13) 0.039(4) -0.020(6) 0.002(4) -0.010(8)
C101 0.096(9) 0.193(16) 0.094(8) -0.018(10) -0.004(7) 0.025(10)
C102 0.118(11) 0.162(14) 0.131(10) 0.021(10) -0.021(9) 0.048(10)
C103 0.119(9) 0.114(9) 0.063(5) 0.014(5) -0.015(6) -0.010(8)
C104 0.061(4) 0.093(6) 0.037(3) -0.001(3) -0.005(3) -0.023(4)
C105 0.090(7) 0.151(12) 0.050(5) 0.014(6) -0.009(5) -0.060(8)
C106 0.096(7) 0.101(8) 0.071(6) 0.028(5) -0.032(5) -0.011(6)
C107 0.075(5) 0.076(5) 0.060(4) 0.024(4) -0.017(4) -0.030(4)
C108 0.095(7) 0.152(10) 0.069(5) 0.040(6) 0.004(5) -0.061(7)
C109 0.080(10) 0.079(11) 0.052(8) 0.007(7) 0.015(7) -0.021(9)
C110 0.23(3) 0.053(9) 0.053(9) 0.014(7) 0.039(12) -0.027(13)
C111 0.20(3) 0.093(14) 0.058(10) 0.005(9) 0.054(13) -0.033(15)
C112 0.16(2) 0.48(5) 0.097(17) 0.13(3) -0.048(15) -0.22(3)
C113 0.34(6) 0.59(8) 0.44(7) 0.18(6) -0.05(6) -0.16(6)
C114 0.21(3) 0.50(6) 0.084(17) 0.09(3) 0.020(19) -0.20(4)
C115 0.056(4) 0.060(4) 0.053(4) 0.013(3) -0.004(3) -0.026(3)
C116 0.179(18) 0.46(4) 0.110(12) 0.087(18) -0.026(11) -0.13(2)
C117 0.222(16) 0.113(10) 0.206(15) 0.051(10) 0.176(14) 0.015(10)
C118 0.112(8) 0.054(5) 0.105(7) -0.009(4) 0.055(6) -0.003(5)
C119 0.074(5) 0.031(3) 0.096(6) -0.006(3) 0.033(4) 0.002(3)
C120 0.090(7) 0.046(5) 0.181(12) -0.005(6) 0.018(7) -0.022(5)
C121 0.158(12) 0.121(10) 0.083(7) -0.011(7) 0.009(7) -0.031(9)

loop_
_atom_type_symbol
_atom_type_description
_atom_type_scat_dispersion_real
_atom_type_scat_dispersion_imag
_atom_type_scat_source
C C 0.0033 0.0016 'International Tables Vol C Tables 4.2.6.8 and 6.1.1.4'
H H 0.0000 0.0000 'International Tables Vol C Tables 4.2.6.8 and 6.1.1.4'
Cu Cu 0.3201 1.2651 'International Tables Vol C Tables 4.2.6.8 and 6.1.1.4'
N N 0.0061 0.0033 'International Tables Vol C Tables 4.2.6.8 and 6.1.1.4'
O O 0.0106 0.0060 'International Tables Vol C Tables 4.2.6.8 and 6.1.1.4'
S S 0.1246 0.1234 'International Tables Vol C Tables 4.2.6.8 and 6.1.1.4'

loop_
_geom_angle_atom_site_label_1
_geom_angle_atom_site_label_2
_geom_angle_atom_site_label_3
_geom_angle
O31 Cu1 O11 169.39(17)
O31 Cu1 O21 88.95(17)
O11 Cu1 O21 90.25(18)
O31 Cu1 O1 89.96(18)
O11 Cu1 O1 88.57(19)
O21 Cu1 O1 167.72(16)
O31 Cu1 O41 94.0(2)
O11 Cu1 O41 96.6(2)
O21 Cu1 O41 100.74(17)
O1 Cu1 O41 91.53(18)
O31 Cu1 Cu2 84.05(11)
O11 Cu1 Cu2 85.34(13)
O21 Cu1 Cu2 85.26(11)
O1 Cu1 Cu2 82.46(12)
O41 Cu1 Cu2 173.67(14)
O22 Cu2 O12 89.78(18)
O22 Cu2 O2 168.96(16)
O12 Cu2 O2 89.69(17)
O22 Cu2 O32 88.52(17)
O12 Cu2 O32 167.29(17)
O2 Cu2 O32 89.58(17)
O22 Cu2 O42 98.0(2)
O12 Cu2 O42 97.5(2)
O2 Cu2 O42 93.0(2)
O32 Cu2 O42 95.2(2)
O22 Cu2 Cu1 83.39(11)
O12 Cu2 Cu1 83.00(13)
O2 Cu2 Cu1 85.60(12)
O32 Cu2 Cu1 84.29(11)
O42 Cu2 Cu1 178.50(18)
O39 Cu3 O19 171.5(2)
O39 Cu3 O9 90.21(18)
O19 Cu3 O9 88.66(17)
O39 Cu3 O29 88.56(18)
O19 Cu3 O29 90.25(17)
O9 Cu3 O29 164.23(17)
O39 Cu3 O43 94.5(3)
O19 Cu3 O43 94.0(2)
O9 Cu3 O43 98.2(3)
O29 Cu3 O43 97.6(3)
O39 Cu3 Cu4 85.91(15)
O19 Cu3 Cu4 85.62(12)
O9 Cu3 Cu4 82.14(11)
O29 Cu3 Cu4 82.09(12)
O43 Cu3 Cu4 179.5(3)
O30 Cu4 O10 171.59(18)
O30 Cu4 O20 89.46(18)
O10 Cu4 O20 90.40(17)
O30 Cu4 O40 87.90(19)
O10 Cu4 O40 90.00(19)
O20 Cu4 O40 164.4(2)
O30 Cu4 O44 94.5(2)
O10 Cu4 O44 93.8(2)
O20 Cu4 O44 99.2(2)
O40 Cu4 O44 96.3(2)
O30 Cu4 Cu3 86.05(13)
O10 Cu4 Cu3 85.60(13)
O20 Cu4 Cu3 82.55(12)
O40 Cu4 Cu3 81.97(15)
O44 Cu4 Cu3 178.2(2)
O5 S1 O6 120.2(4)
O5 S1 C13 108.5(3)
O6 S1 C13 108.0(4)
O5 S1 C16 108.3(4)
O6 S1 C16 108.4(3)
C13 S1 C16 102.0(3)
O15 S2 O16 120.4(6)
O15 S2 C44 109.9(7)
O16 S2 C44 105.1(5)
O15 S2 C41 108.8(5)
O16 S2 C41 108.7(7)
C44 S2 C41 102.4(4)
O26 S3 O25 124.1(7)
O26 S3 C69 107.9(6)
O25 S3 C69 105.1(5)
O26 S3 C72 107.4(6)
O25 S3 C72 105.8(6)
C69 S3 C72 105.2(4)
O36 S4 O35 120.3(6)
O36 S4 C100 106.4(5)
O35 S4 C100 106.3(7)
O36 S4 C97 110.8(6)
O35 S4 C97 108.2(4)
C100 S4 C97 103.5(4)
C1 O1 Cu1 123.3(4)
C1 O2 Cu2 120.6(4)
C28 O9 Cu3 123.8(4)
C28 O10 Cu4 120.6(4)
C29 O11 Cu1 119.9(4)
C29 O12 Cu2 124.0(4)
C56 O19 Cu3 121.6(4)
C56 O20 Cu4 123.1(4)
C57 O21 Cu1 119.4(4)
C57 O22 Cu2 123.1(4)
C84 O29 Cu3 123.3(4)
C84 O30 Cu4 120.2(4)
C85 O31 Cu1 121.9(3)
C85 O32 Cu2 121.7(4)
C115 O39 Cu3 121.0(5)
C115 O40 Cu4 122.5(4)
C116 O41 Cu1 118.3(7)
C116 O41 H41 93(3)
Cu1 O41 H41 130(4)
Cu2 O42 H42A 124.3
Cu2 O42 H42B 114.0
H42A O42 H42B 96.7
Cu3 O43 H43A 123.8
Cu3 O43 H43B 121.9
H43A O43 H43B 94.6
C117 O44 Cu4 117.4(6)
C117 O44 H44 130(3)
Cu4 O44 H44 111(3)
C7 N1 C8 112.0(5)
C7 N1 C2 125.4(6)
C8 N1 C2 122.2(5)
C22 N2 C21 112.3(5)
C22 N2 C23 123.8(5)
C21 N2 C23 122.0(5)
C35 N3 C36 110.7(6)
C35 N3 C30 125.9(6)
C36 N3 C30 123.0(6)
C49 N4 C50 112.6(6)
C49 N4 C51 122.6(5)
C50 N4 C51 124.6(6)
C64 N5 C63 110.7(5)
C64 N5 C58 121.6(5)
C63 N5 C58 127.2(6)
C77 N6 C78 111.6(6)
C77 N6 C79 125.2(6)
C78 N6 C79 122.9(6)
C91 N7 C92 111.9(5)
C91 N7 C86 124.9(5)
C92 N7 C86 122.8(5)
C105 N8 C107 126.1(11)
C105 N8 C106 109.1(10)
C107 N8 C106 122.3(9)
C119 N9 C121 120.0(9)
C119 N9 C120 121.5(9)
C121 N9 C120 118.4(10)
O1 C1 O2 126.8(5)
O1 C1 C2 117.0(5)
O2 C1 C2 116.2(5)
N1 C2 C3 111.7(5)
N1 C2 C1 108.4(5)
C3 C2 C1 115.8(5)
N1 C2 H2 106.9
C3 C2 H2 106.9
C1 C2 H2 106.9
C2 C3 C4 113.4(7)
C2 C3 H3A 108.9
C4 C3 H3A 108.9
C2 C3 H3B 108.9
C4 C3 H3B 108.9
H3A C3 H3B 107.7
C5 C4 C3 112.0(10)
C5 C4 C6 107.8(11)
C3 C4 C6 108.2(10)
C5 C4 H4 109.6
C3 C4 H4 109.6
C6 C4 H4 109.6
C4 C5 H5A 109.5
C4 C5 H5B 109.5
H5A C5 H5B 109.5
C4 C5 H5C 109.5
H5A C5 H5C 109.5
H5B C5 H5C 109.5
C4 C6 H6A 109.5
C4 C6 H6B 109.5
H6A C6 H6B 109.5
C4 C6 H6C 109.5
H6A C6 H6C 109.5
H6B C6 H6C 109.5
O4 C7 N1 125.6(7)
O4 C7 C10 128.6(7)
N1 C7 C10 105.8(6)
O3 C8 N1 124.5(6)
O3 C8 C9 129.6(6)
N1 C8 C9 105.8(5)
C14 C9 C10 121.2(6)
C14 C9 C8 129.7(6)
C10 C9 C8 109.1(6)
C11 C10 C9 123.1(8)
C11 C10 C7 129.6(7)
C9 C10 C7 107.3(6)
C10 C11 C12 117.0(8)
C10 C11 H11 121.5
C12 C11 H11 121.5
C13 C12 C11 119.3(7)
C13 C12 H12 120.3
C11 C12 H12 120.3
C12 C13 C14 123.1(7)
C12 C13 S1 118.5(6)
C14 C13 S1 118.3(6)
C9 C14 C13 116.2(7)
C9 C14 H14 121.9
C13 C14 H14 121.9
C20 C15 C16 115.9(6)
C20 C15 H15 122.0
C16 C15 H15 122.0
C17 C16 C15 122.9(6)
C17 C16 S1 118.1(5)
C15 C16 S1 118.9(5)
C18 C17 C16 120.6(6)
C18 C17 H17 119.7
C16 C17 H17 119.7
C17 C18 C19 117.4(7)
C17 C18 H18 121.3
C19 C18 H18 121.3
C20 C19 C18 121.2(6)
C20 C19 C22 108.1(5)
C18 C19 C22 130.8(7)
C15 C20 C19 122.0(5)
C15 C20 C21 129.7(6)
C19 C20 C21 108.3(5)
O8 C21 N2 126.2(5)
O8 C21 C20 129.1(6)
N2 C21 C20 104.7(5)
O7 C22 N2 125.1(6)
O7 C22 C19 128.9(6)
N2 C22 C19 106.0(5)
N2 C23 C24 111.7(5)
N2 C23 C28 108.8(5)
C24 C23 C28 114.6(5)
N2 C23 H23 107.1
C24 C23 H23 107.1
C28 C23 H23 107.1
C25 C24 C23 115.4(5)
C25 C24 H24A 108.4
C23 C24 H24A 108.4
C25 C24 H24B 108.4
C23 C24 H24B 108.4
H24A C24 H24B 107.5
C27 C25 C24 112.7(6)
C27 C25 C26 111.0(6)
C24 C25 C26 110.0(6)
C27 C25 H25 107.6
C24 C25 H25 107.6
C26 C25 H25 107.6
C25 C26 H26A 109.5
C25 C26 H26B 109.5
H26A C26 H26B 109.5
C25 C26 H26C 109.5
H26A C26 H26C 109.5
H26B C26 H26C 109.5
C25 C27 H27A 109.5
C25 C27 H27B 109.5
H27A C27 H27B 109.5
C25 C27 H27C 109.5
H27A C27 H27C 109.5
H27B C27 H27C 109.5
O9 C28 O10 126.5(5)
O9 C28 C23 116.5(5)
O10 C28 C23 116.9(5)
O12 C29 O11 126.9(6)
O12 C29 C30 118.1(6)
O11 C29 C30 115.0(6)
N3 C30 C31 111.0(7)
N3 C30 C29 108.5(5)
C31 C30 C29 114.4(6)
N3 C30 H30 107.6
C31 C30 H30 107.6
C29 C30 H30 107.6
C30 C31 C32 114.6(9)
C30 C31 H31A 108.6
C32 C31 H31A 108.6
C30 C31 H31B 108.6
C32 C31 H31B 108.6
H31A C31 H31B 107.6
C34 C32 C31 109.2(13)
C34 C32 C33 115.9(13)
C31 C32 C33 108.9(14)
C34 C32 H32 107.5
C31 C32 H32 107.5
C33 C32 H32 107.5
C32 C33 H33A 109.5
C32 C33 H33B 109.5
H33A C33 H33B 109.5
C32 C33 H33C 109.5
H33A C33 H33C 109.5
H33B C33 H33C 109.5
C32 C34 H34A 109.5
C32 C34 H34B 109.5
H34A C34 H34B 109.5
C32 C34 H34C 109.5
H34A C34 H34C 109.5
H34B C34 H34C 109.5
O14 C35 N3 124.4(7)
O14 C35 C38 128.1(7)
N3 C35 C38 107.5(6)
O13 C36 N3 126.2(6)
O13 C36 C37 128.4(7)
N3 C36 C37 105.4(6)
C38 C37 C42 121.4(8)
C38 C37 C36 108.6(7)
C42 C37 C36 130.0(8)
C37 C38 C39 122.4(9)
C37 C38 C35 107.7(6)
C39 C38 C35 129.9(9)
C40 C39 C38 118.0(11)
C40 C39 H39 121.0
C38 C39 H39 121.0
C39 C40 C41 119.5(9)
C39 C40 H40 120.3
C41 C40 H40 120.3
C40 C41 C42 124.1(10)
C40 C41 S2 117.0(7)
C42 C41 S2 118.9(10)
C37 C42 C41 114.4(10)
C37 C42 H42 122.8
C41 C42 H42 122.8
C44 C43 C48 117.8(10)
C44 C43 H43 121.1
C48 C43 H43 121.1
C43 C44 C45 122.0(10)
C43 C44 S2 122.4(10)
C45 C44 S2 115.5(8)
C44 C45 C46 120.9(9)
C44 C45 H45 119.5
C46 C45 H45 119.5
C47 C46 C45 116.9(11)
C47 C46 H46 121.5
C45 C46 H46 121.5
C48 C47 C46 120.0(9)
C48 C47 C50 109.0(6)
C46 C47 C50 131.0(9)
C43 C48 C47 122.0(7)
C43 C48 C49 130.5(8)
C47 C48 C49 107.5(6)
O18 C49 N4 125.7(6)
O18 C49 C48 128.3(6)
N4 C49 C48 106.0(6)
O17 C50 N4 126.0(8)
O17 C50 C47 129.1(8)
N4 C50 C47 104.9(7)
N4 C51 C56 108.9(5)
N4 C51 C52 111.5(5)
C56 C51 C52 114.3(5)
N4 C51 H51 107.3
C56 C51 H51 107.3
C52 C51 H51 107.3
C51 C52 C53 113.5(6)
C51 C52 H52A 108.9
C53 C52 H52A 108.9
C51 C52 H52B 108.9
C53 C52 H52B 108.9
H52A C52 H52B 107.7
C54 C53 C55 111.2(7)
C54 C53 C52 112.1(6)
C55 C53 C52 108.5(7)
C54 C53 H53 108.3
C55 C53 H53 108.3
C52 C53 H53 108.3
C53 C54 H54A 109.5
C53 C54 H54B 109.5
H54A C54 H54B 109.5
C53 C54 H54C 109.5
H54A C54 H54C 109.5
H54B C54 H54C 109.5
C53 C55 H55A 109.5
C53 C55 H55B 109.5
H55A C55 H55B 109.5
C53 C55 H55C 109.5
H55A C55 H55C 109.5
H55B C55 H55C 109.5
O20 C56 O19 126.3(5)
O20 C56 C51 119.0(5)
O19 C56 C51 114.6(5)
O22 C57 O21 128.0(5)
O22 C57 C58 115.4(5)
O21 C57 C58 116.5(5)
N5 C58 C59 112.3(5)
N5 C58 C57 108.5(4)
C59 C58 C57 116.2(5)
N5 C58 H58 106.4
C59 C58 H58 106.4
C57 C58 H58 106.4
C60 C59 C58 114.0(5)
C60 C59 H59A 108.7
C58 C59 H59A 108.7
C60 C59 H59B 108.7
C58 C59 H59B 108.7
H59A C59 H59B 107.6
C59 C60 C61 111.5(5)
C59 C60 C62 110.5(5)
C61 C60 C62 109.7(5)
C59 C60 H60 108.3
C61 C60 H60 108.3
C62 C60 H60 108.3
C60 C61 H61A 109.5
C60 C61 H61B 109.5
H61A C61 H61B 109.5
C60 C61 H61C 109.5
H61A C61 H61C 109.5
H61B C61 H61C 109.5
C60 C62 H62A 109.5
C60 C62 H62B 109.5
H62A C62 H62B 109.5
C60 C62 H62C 109.5
H62A C62 H62C 109.5
H62B C62 H62C 109.5
O24 C63 N5 121.8(7)
O24 C63 C66 132.9(7)
N5 C63 C66 105.2(7)
O23 C64 N5 125.4(6)
O23 C64 C65 128.6(7)
N5 C64 C65 106.0(6)
C66 C65 C70 124.3(7)
C66 C65 C64 107.5(6)
C70 C65 C64 128.2(7)
C65 C66 C67 121.1(9)
C65 C66 C63 110.2(6)
C67 C66 C63 128.6(10)
C66 C67 C68 115.5(10)
C66 C67 H67 122.3
C68 C67 H67 122.3
C69 C68 C67 122.0(9)
C69 C68 H68 119.0
C67 C68 H68 119.0
C68 C69 C70 121.6(9)
C68 C69 S3 116.9(7)
C70 C69 S3 121.5(9)
C65 C70 C69 115.4(9)
C65 C70 H70 122.3
C69 C70 H70 122.3
C76 C71 C72 115.2(9)
C76 C71 H71 122.4
C72 C71 H71 122.4
C71 C72 C73 124.2(9)
C71 C72 S3 119.8(10)
C73 C72 S3 116.0(8)
C74 C73 C72 118.8(10)
C74 C73 H73 120.6
C72 C73 H73 120.6
C75 C74 C73 117.4(10)
C75 C74 H74 121.3
C73 C74 H74 121.3
C76 C75 C74 121.6(8)
C76 C75 C78 110.7(7)
C74 C75 C78 127.6(8)
C71 C76 C75 122.6(8)
C71 C76 C77 131.2(8)
C75 C76 C77 106.3(6)
O28 C77 N6 121.9(7)
O28 C77 C76 131.7(7)
N6 C77 C76 106.4(6)
O27 C78 N6 123.6(7)
O27 C78 C75 131.7(7)
N6 C78 C75 104.6(6)
N6 C79 C80 112.9(6)
N6 C79 C84 109.1(5)
C80 C79 C84 114.4(6)
N6 C79 H79 106.6
C80 C79 H79 106.6
C84 C79 H79 106.6
C79 C80 C81 113.8(6)
C79 C80 H80A 108.8
C81 C80 H80A 108.8
C79 C80 H80B 108.8
C81 C80 H80B 108.8
H80A C80 H80B 107.7
C82 C81 C83 107.6(11)
C82 C81 C80 110.2(8)
C83 C81 C80 108.5(7)
C82 C81 H81 110.1
C83 C81 H81 110.1
C80 C81 H81 110.1
C81 C82 H82A 109.5
C81 C82 H82B 109.5
H82A C82 H82B 109.5
C81 C82 H82C 109.5
H82A C82 H82C 109.5
H82B C82 H82C 109.5
C81 C83 H83A 109.5
C81 C83 H83B 109.5
H83A C83 H83B 109.5
C81 C83 H83C 109.5
H83A C83 H83C 109.5
H83B C83 H83C 109.5
O30 C84 O29 127.2(5)
O30 C84 C79 116.0(5)
O29 C84 C79 116.8(5)
O32 C85 O31 126.8(5)
O32 C85 C86 116.3(5)
O31 C85 C86 116.8(5)
N7 C86 C85 108.6(4)
N7 C86 C87 112.2(5)
C85 C86 C87 112.6(5)
N7 C86 H86 107.7
C85 C86 H86 107.7
C87 C86 H86 107.7
C88 C87 C86 116.2(7)
C88 C87 H87A 108.2
C86 C87 H87A 108.2
C88 C87 H87B 108.2
C86 C87 H87B 108.2
H87A C87 H87B 107.4
C89 C88 C87 108.5(11)
C89 C88 C90 109.8(11)
C87 C88 C90 109.0(9)
C89 C88 H88 109.9
C87 C88 H88 109.9
C90 C88 H88 109.9
C88 C89 H89A 109.5
C88 C89 H89B 109.5
H89A C89 H89B 109.5
C88 C89 H89C 109.5
H89A C89 H89C 109.5
H89B C89 H89C 109.5
C88 C90 H90A 109.5
C88 C90 H90B 109.5
H90A C90 H90B 109.5
C88 C90 H90C 109.5
H90A C90 H90C 109.5
H90B C90 H90C 109.5
O34 C91 N7 125.7(7)
O34 C91 C94 127.9(7)
N7 C91 C94 106.3(6)
O33 C92 N7 124.8(6)
O33 C92 C93 130.1(6)
N7 C92 C93 105.1(6)
C98 C93 C94 121.3(7)
C98 C93 C92 129.9(7)
C94 C93 C92 108.7(6)
C93 C94 C95 121.0(8)
C93 C94 C91 107.8(6)
C95 C94 C91 131.2(8)
C96 C95 C94 117.7(10)
C96 C95 H95 121.2
C94 C95 H95 121.2
C97 C96 C95 120.7(9)
C97 C96 H96 119.6
C95 C96 H96 119.6
C96 C97 C98 122.4(8)
C96 C97 S4 117.6(7)
C98 C97 S4 119.9(7)
C93 C98 C97 116.8(8)
C93 C98 H98 121.6
C97 C98 H98 121.6
C100 C99 C104 118.1(12)
C100 C99 H99 121.0
C104 C99 H99 121.0
C99 C100 C101 121.5(13)
C99 C100 S4 124.7(11)
C101 C100 S4 113.7(10)
C100 C101 C102 121.9(14)
C100 C101 H101 119.0
C102 C101 H101 119.0
C103 C102 C101 115.2(14)
C103 C102 H102 122.4
C101 C102 H102 122.4
C106 C103 C104 115.2(12)
C106 C103 C102 122.9(15)
C104 C103 C102 121.4(12)
C103 C104 C99 121.9(10)
C103 C104 C105 105.6(10)
C99 C104 C105 132.5(11)
O38 C105 N8 125.1(11)
O38 C105 C104 128.1(11)
N8 C105 C104 106.8(13)
O37 C106 C103 143.8(14)
O37 C106 N8 112.5(13)
C103 C106 N8 102.0(11)
N8 C107 C108 109.9(7)
N8 C107 C115 109.7(6)
C108 C107 C115 115.7(9)
N8 C107 H107 107.0
C108 C107 H107 107.0
C115 C107 H107 107.0
C107 C108 C112 120.1(13)
C107 C108 C109 104.9(10)
C107 C108 H10C 110.8
C109 C108 H10C 110.8
C107 C108 H10D 110.8
C109 C108 H10D 110.8
H10C C108 H10D 108.8
C107 C108 H10A 107.3
C112 C108 H10A 107.3
C107 C108 H10B 107.3
C112 C108 H10B 107.3
H10A C108 H10B 106.9
C111 C109 C110 106.3(13)
C111 C109 C108 105.9(14)
C110 C109 C108 113.2(13)
C111 C109 H109 110.4
C110 C109 H109 110.4
C108 C109 H109 110.4
C109 C110 H11A 109.5
C109 C110 H11B 109.5
H11A C110 H11B 109.5
C109 C110 H11C 109.5
H11A C110 H11C 109.5
H11B C110 H11C 109.5
C109 C111 H11D 109.5
C109 C111 H11E 109.5
H11D C111 H11E 109.5
C109 C111 H11F 109.5
H11D C111 H11F 109.5
H11E C111 H11F 109.5
C114 C112 C113 116(2)
C114 C112 C108 114.8(19)
C113 C112 C108 114.9(18)
C114 C112 H112 102.8
C113 C112 H112 102.8
C108 C112 H112 102.8
C112 C113 H11G 109.5
C112 C113 H11H 109.5
H11G C113 H11H 109.5
C112 C113 H11I 109.5
H11G C113 H11I 109.5
H11H C113 H11I 109.5
C112 C114 H11J 109.5
C112 C114 H11K 109.5
H11J C114 H11K 109.5
C112 C114 H11L 109.5
H11J C114 H11L 109.5
H11K C114 H11L 109.5
O39 C115 O40 127.3(6)
O39 C115 C107 112.5(7)
O40 C115 C107 120.0(7)
O41 C116 H11M 109.5
O41 C116 H11N 109.5
H11M C116 H11N 109.5
O41 C116 H11O 109.5
H11M C116 H11O 109.5
H11N C116 H11O 109.5
O44 C117 H11P 109.5
O44 C117 H11Q 109.5
H11P C117 H11Q 109.5
O44 C117 H11R 109.5
H11P C117 H11R 109.5
H11Q C117 H11R 109.5
C119 C118 H11S 109.5
C119 C118 H11T 109.5
H11S C118 H11T 109.5
C119 C118 H11U 109.5
H11S C118 H11U 109.5
H11T C118 H11U 109.5
O45 C119 N9 121.9(9)
O45 C119 C118 117.1(9)
N9 C119 C118 121.0(8)
N9 C120 H12A 109.5
N9 C120 H12B 109.5
H12A C120 H12B 109.5
N9 C120 H12C 109.5
H12A C120 H12C 109.5
H12B C120 H12C 109.5
N9 C121 H12D 109.5
N9 C121 H12E 109.5
H12D C121 H12E 109.5
N9 C121 H12F 109.5
H12D C121 H12F 109.5
H12E C121 H12F 109.5

loop_
_geom_bond_atom_site_label_1
_geom_bond_atom_site_label_2
_geom_bond_distance
Cu1 O31 1.953(4)
Cu1 O11 1.966(4)
Cu1 O21 1.975(4)
Cu1 O1 1.981(4)
Cu1 O41 2.154(4)
Cu1 Cu2 2.6395(9)
Cu2 O22 1.949(4)
Cu2 O12 1.955(4)
Cu2 O2 1.959(4)
Cu2 O32 1.969(4)
Cu2 O42 2.117(5)
Cu3 O39 1.935(4)
Cu3 O19 1.937(4)
Cu3 O9 1.974(4)
Cu3 O29 1.980(4)
Cu3 O43 2.098(5)
Cu3 Cu4 2.6377(10)
Cu4 O30 1.948(4)
Cu4 O10 1.949(4)
Cu4 O20 1.985(4)
Cu4 O40 1.998(5)
Cu4 O44 2.139(5)
S1 O5 1.436(6)
S1 O6 1.444(6)
S1 C13 1.767(8)
S1 C16 1.770(7)
S2 O15 1.437(10)
S2 O16 1.474(10)
S2 C44 1.736(10)
S2 C41 1.748(11)
S3 O26 1.391(9)
S3 O25 1.517(9)
S3 C69 1.763(10)
S3 C72 1.806(9)
S4 O36 1.401(9)
S4 O35 1.425(9)
S4 C100 1.754(13)
S4 C97 1.768(8)
O1 C1 1.251(7)
O2 C1 1.260(7)
O3 C8 1.197(7)
O4 C7 1.211(9)
O7 C22 1.208(8)
O8 C21 1.198(7)
O9 C28 1.249(7)
O10 C28 1.254(7)
O11 C29 1.274(7)
O12 C29 1.244(8)
O13 C36 1.185(8)
O14 C35 1.201(9)
O17 C50 1.178(10)
O18 C49 1.215(8)
O19 C56 1.269(7)
O20 C56 1.246(7)
O21 C57 1.265(6)
O22 C57 1.253(6)
O23 C64 1.202(8)
O24 C63 1.210(10)
O27 C78 1.204(8)
O28 C77 1.213(9)
O29 C84 1.257(7)
O30 C84 1.249(7)
O31 C85 1.270(7)
O32 C85 1.251(6)
O33 C92 1.196(7)
O34 C91 1.204(8)
O37 C106 1.209(14)
O38 C105 1.209(15)
O39 C115 1.246(9)
O40 C115 1.251(9)
O41 C116 1.70(2)
O41 H41 0.8601(11)
O42 H42A 0.8598
O42 H42B 0.8601
O43 H43A 0.8600
O43 H43B 0.8603
O44 C117 1.406(11)
O44 H44 0.8601(12)
O45 C119 1.264(9)
N1 C7 1.395(8)
N1 C8 1.397(8)
N1 C2 1.471(8)
N2 C22 1.391(8)
N2 C21 1.403(8)
N2 C23 1.464(7)
N3 C35 1.375(8)
N3 C36 1.405(9)
N3 C30 1.452(8)
N4 C49 1.370(8)
N4 C50 1.414(9)
N4 C51 1.456(8)
N5 C64 1.393(9)
N5 C63 1.409(9)
N5 C58 1.446(7)
N6 C77 1.386(9)
N6 C78 1.424(9)
N6 C79 1.454(8)
N7 C91 1.384(8)
N7 C92 1.409(8)
N7 C86 1.467(8)
N8 C105 1.330(15)
N8 C107 1.456(10)
N8 C106 1.572(16)
N9 C119 1.310(11)
N9 C121 1.458(14)
N9 C120 1.539(13)
C1 C2 1.530(8)
C2 C3 1.496(9)
C2 H2 1.0000
C3 C4 1.532(10)
C3 H3A 0.9900
C3 H3B 0.9900
C4 C5 1.498(16)
C4 C6 1.58(2)
C4 H4 1.0000
C5 H5A 0.9800
C5 H5B 0.9800
C5 H5C 0.9800
C6 H6A 0.9800
C6 H6B 0.9800
C6 H6C 0.9800
C7 C10 1.499(10)
C8 C9 1.477(8)
C9 C14 1.379(9)
C9 C10 1.386(9)
C10 C11 1.358(10)
C11 C12 1.426(12)
C11 H11 0.9500
C12 C13 1.379(11)
C12 H12 0.9500
C13 C14 1.401(9)
C14 H14 0.9500
C15 C20 1.378(8)
C15 C16 1.392(8)
C15 H15 0.9500
C16 C17 1.382(10)
C17 C18 1.377(10)
C17 H17 0.9500
C18 C19 1.393(9)
C18 H18 0.9500
C19 C20 1.388(9)
C19 C22 1.489(9)
C20 C21 1.506(8)
C23 C24 1.527(9)
C23 C28 1.528(8)
C23 H23 1.0000
C24 C25 1.518(8)
C24 H24A 0.9900
C24 H24B 0.9900
C25 C27 1.506(11)
C25 C26 1.538(11)
C25 H25 1.0000
C26 H26A 0.9800
C26 H26B 0.9800
C26 H26C 0.9800
C27 H27A 0.9800
C27 H27B 0.9800
C27 H27C 0.9800
C29 C30 1.529(9)
C30 C31 1.528(12)
C30 H30 1.0000
C31 C32 1.545(12)
C31 H31A 0.9900
C31 H31B 0.9900
C32 C34 1.54(2)
C32 C33 1.58(3)
C32 H32 1.0000
C33 H33A 0.9800
C33 H33B 0.9800
C33 H33C 0.9800
C34 H34A 0.9800
C34 H34B 0.9800
C34 H34C 0.9800
C35 C38 1.490(11)
C36 C37 1.507(9)
C37 C38 1.353(11)
C37 C42 1.402(11)
C38 C39 1.397(10)
C39 C40 1.355(16)
C39 H39 0.9500
C40 C41 1.379(17)
C40 H40 0.9500
C41 C42 1.402(12)
C42 H42 0.9500
C43 C44 1.360(12)
C43 C48 1.373(10)
C43 H43 0.9500
C44 C45 1.363(16)
C45 C46 1.415(16)
C45 H45 0.9500
C46 C47 1.389(11)
C46 H46 0.9500
C47 C48 1.389(11)
C47 C50 1.471(11)
C48 C49 1.494(9)
C51 C56 1.516(8)
C51 C52 1.525(8)
C51 H51 1.0000
C52 C53 1.546(9)
C52 H52A 0.9900
C52 H52B 0.9900
C53 C54 1.497(10)
C53 C55 1.517(9)
C53 H53 1.0000
C54 H54A 0.9800
C54 H54B 0.9800
C54 H54C 0.9800
C55 H55A 0.9800
C55 H55B 0.9800
C55 H55C 0.9800
C57 C58 1.540(7)
C58 C59 1.518(7)
C58 H58 1.0000
C59 C60 1.515(8)
C59 H59A 0.9900
C59 H59B 0.9900
C60 C61 1.540(9)
C60 C62 1.544(8)
C60 H60 1.0000
C61 H61A 0.9800
C61 H61B 0.9800
C61 H61C 0.9800
C62 H62A 0.9800
C62 H62B 0.9800
C62 H62C 0.9800
C63 C66 1.478(11)
C64 C65 1.507(9)
C65 C66 1.337(12)
C65 C70 1.373(10)
C66 C67 1.382(10)
C67 C68 1.408(11)
C67 H67 0.9500
C68 C69 1.355(15)
C68 H68 0.9500
C69 C70 1.381(12)
C70 H70 0.9500
C71 C76 1.372(10)
C71 C72 1.389(14)
C71 H71 0.9500
C72 C73 1.402(16)
C73 C74 1.393(15)
C73 H73 0.9500
C74 C75 1.391(11)
C74 H74 0.9500
C75 C76 1.387(10)
C75 C78 1.451(11)
C76 C77 1.495(10)
C79 C80 1.519(9)
C79 C84 1.539(8)
C79 H79 1.0000
C80 C81 1.544(10)
C80 H80A 0.9900
C80 H80B 0.9900
C81 C82 1.497(11)
C81 C83 1.512(10)
C81 H81 1.0000
C82 H82A 0.9800
C82 H82B 0.9800
C82 H82C 0.9800
C83 H83A 0.9800
C83 H83B 0.9800
C83 H83C 0.9800
C85 C86 1.524(8)
C86 C87 1.540(8)
C86 H86 1.0000
C87 C88 1.512(10)
C87 H87A 0.9900
C87 H87B 0.9900
C88 C89 1.50(2)
C88 C90 1.533(14)
C88 H88 1.0000
C89 H89A 0.9800
C89 H89B 0.9800
C89 H89C 0.9800
C90 H90A 0.9800
C90 H90B 0.9800
C90 H90C 0.9800
C91 C94 1.482(10)
C92 C93 1.483(9)
C93 C98 1.384(9)
C93 C94 1.384(10)
C94 C95 1.389(11)
C95 C96 1.385(14)
C95 H95 0.9500
C96 C97 1.370(14)
C96 H96 0.9500
C97 C98 1.385(11)
C98 H98 0.9500
C99 C100 1.325(11)
C99 C104 1.375(10)
C99 H99 0.9500
C100 C101 1.389(12)
C101 C102 1.396(13)
C101 H101 0.9500
C102 C103 1.388(12)
C102 H102 0.9500
C103 C106 1.335(15)
C103 C104 1.371(15)
C104 C105 1.510(14)
C107 C108 1.489(13)
C107 C115 1.546(10)
C107 H107 1.0000
C108 C112 1.533(14)
C108 C109 1.590(13)
C108 H10C 0.9900
C108 H10D 0.9900
C108 H10A 0.9900
C108 H10B 0.9900
C109 C111 1.52(2)
C109 C110 1.57(2)
C109 H109 1.0000
C110 H11A 0.9800
C110 H11B 0.9800
C110 H11C 0.9800
C111 H11D 0.9800
C111 H11E 0.9800
C111 H11F 0.9800
C112 C114 1.477(16)
C112 C113 1.488(15)
C112 H112 1.0000
C113 H11G 0.9800
C113 H11H 0.9800
C113 H11I 0.9800
C114 H11J 0.9800
C114 H11K 0.9800
C114 H11L 0.9800
C116 H11M 0.9800
C116 H11N 0.9800
C116 H11O 0.9800
C117 H11P 0.9800
C117 H11Q 0.9800
C117 H11R 0.9800
C118 C119 1.513(12)
C118 H11S 0.9800
C118 H11T 0.9800
C118 H11U 0.9800
C120 H12A 0.9800
C120 H12B 0.9800
C120 H12C 0.9800
C121 H12D 0.9800
C121 H12E 0.9800
C121 H12F 0.9800

loop_
_geom_torsion_atom_site_label_1
_geom_torsion_atom_site_label_2
_geom_torsion_atom_site_label_3
_geom_torsion_atom_site_label_4
_geom_torsion
Cu1 O1 C1 O2 7.3(8)
Cu1 O1 C1 C2 -174.1(4)
Cu2 O2 C1 O1 3.3(8)
Cu2 O2 C1 C2 -175.3(4)
C7 N1 C2 C3 -112.0(7)
C8 N1 C2 C3 75.8(7)
C7 N1 C2 C1 119.3(6)
C8 N1 C2 C1 -52.8(7)
O1 C1 C2 N1 145.7(5)
O2 C1 C2 N1 -35.5(7)
O1 C1 C2 C3 19.4(8)
O2 C1 C2 C3 -161.9(6)
N1 C2 C3 C4 81.6(9)
C1 C2 C3 C4 -153.7(8)
C2 C3 C4 C5 -168.6(10)
C2 C3 C4 C6 72.8(9)
C8 N1 C7 O4 179.0(8)
C2 N1 C7 O4 6.1(12)
C8 N1 C7 C10 -1.8(8)
C2 N1 C7 C10 -174.7(6)
C7 N1 C8 O3 -177.2(6)
C2 N1 C8 O3 -4.1(9)
C7 N1 C8 C9 0.9(7)
C2 N1 C8 C9 174.0(5)
O3 C8 C9 C14 -2.4(11)
N1 C8 C9 C14 179.6(6)
O3 C8 C9 C10 178.5(7)
N1 C8 C9 C10 0.5(7)
C14 C9 C10 C11 0.1(12)
C8 C9 C10 C11 179.2(9)
C14 C9 C10 C7 179.2(6)
C8 C9 C10 C7 -1.6(8)
O4 C7 C10 C11 0.3(16)
N1 C7 C10 C11 -178.8(10)
O4 C7 C10 C9 -178.7(9)
N1 C7 C10 C9 2.1(8)
C9 C10 C11 C12 0.7(15)
C7 C10 C11 C12 -178.2(9)
C10 C11 C12 C13 -1.0(16)
C11 C12 C13 C14 0.6(14)
C11 C12 C13 S1 178.3(8)
O5 S1 C13 C12 147.3(7)
O6 S1 C13 C12 15.5(8)
C16 S1 C13 C12 -98.6(7)
O5 S1 C13 C14 -34.9(6)
O6 S1 C13 C14 -166.7(5)
C16 S1 C13 C14 79.2(6)
C10 C9 C14 C13 -0.5(9)
C8 C9 C14 C13 -179.5(6)
C12 C13 C14 C9 0.2(10)
S1 C13 C14 C9 -177.5(4)
C20 C15 C16 C17 -1.8(10)
C20 C15 C16 S1 -178.2(5)
O5 S1 C16 C17 22.9(7)
O6 S1 C16 C17 154.7(6)
C13 S1 C16 C17 -91.4(6)
O5 S1 C16 C15 -160.6(5)
O6 S1 C16 C15 -28.7(7)
C13 S1 C16 C15 85.1(6)
C15 C16 C17 C18 1.6(12)
S1 C16 C17 C18 178.1(6)
C16 C17 C18 C19 -0.4(12)
C17 C18 C19 C20 -0.6(12)
C17 C18 C19 C22 179.4(7)
C16 C15 C20 C19 0.7(9)
C16 C15 C20 C21 -178.4(6)
C18 C19 C20 C15 0.4(10)
C22 C19 C20 C15 -179.6(6)
C18 C19 C20 C21 179.7(7)
C22 C19 C20 C21 -0.3(7)
C22 N2 C21 O8 -171.4(6)
C23 N2 C21 O8 -6.4(9)
C22 N2 C21 C20 8.1(6)
C23 N2 C21 C20 173.2(5)
C15 C20 C21 O8 -5.8(11)
C19 C20 C21 O8 174.9(6)
C15 C20 C21 N2 174.7(6)
C19 C20 C21 N2 -4.6(6)
C21 N2 C22 O7 170.5(7)
C23 N2 C22 O7 5.8(10)
C21 N2 C22 C19 -8.4(7)
C23 N2 C22 C19 -173.1(5)
C20 C19 C22 O7 -173.8(7)
C18 C19 C22 O7 6.2(13)
C20 C19 C22 N2 5.1(7)
C18 C19 C22 N2 -174.9(8)
C22 N2 C23 C24 -126.8(6)
C21 N2 C23 C24 69.9(7)
C22 N2 C23 C28 105.7(6)
C21 N2 C23 C28 -57.6(7)
N2 C23 C24 C25 59.0(7)
C28 C23 C24 C25 -176.7(5)
C23 C24 C25 C27 62.0(8)
C23 C24 C25 C26 -173.5(6)
Cu3 O9 C28 O10 1.9(8)
Cu3 O9 C28 C23 -175.7(3)
Cu4 O10 C28 O9 9.3(8)
Cu4 O10 C28 C23 -173.1(4)
N2 C23 C28 O9 -34.5(7)
C24 C23 C28 O9 -160.3(5)
N2 C23 C28 O10 147.7(5)
C24 C23 C28 O10 21.9(7)
Cu2 O12 C29 O11 2.7(9)
Cu2 O12 C29 C30 -174.7(4)
Cu1 O11 C29 O12 6.3(9)
Cu1 O11 C29 C30 -176.2(4)
C35 N3 C30 C31 -116.3(8)
C36 N3 C30 C31 71.5(8)
C35 N3 C30 C29 117.2(7)
C36 N3 C30 C29 -55.1(9)
O12 C29 C30 N3 -33.5(9)
O11 C29 C30 N3 148.8(6)
O12 C29 C30 C31 -158.0(7)
O11 C29 C30 C31 24.3(9)
N3 C30 C31 C32 59.6(12)
C29 C30 C31 C32 -177.2(10)
C30 C31 C32 C34 -173.0(11)
C30 C31 C32 C33 59.5(13)
C36 N3 C35 O14 178.1(8)
C30 N3 C35 O14 5.1(12)
C36 N3 C35 C38 -3.3(8)
C30 N3 C35 C38 -176.4(6)
C35 N3 C36 O13 -176.4(7)
C30 N3 C36 O13 -3.1(11)
C35 N3 C36 C37 1.7(8)
C30 N3 C36 C37 174.9(6)
O13 C36 C37 C38 178.8(8)
N3 C36 C37 C38 0.8(8)
O13 C36 C37 C42 -2.2(13)
N3 C36 C37 C42 179.8(7)
C42 C37 C38 C39 -1.4(11)
C36 C37 C38 C39 177.7(7)
C42 C37 C38 C35 178.1(6)
C36 C37 C38 C35 -2.8(8)
O14 C35 C38 C37 -177.7(8)
N3 C35 C38 C37 3.8(8)
O14 C35 C38 C39 1.7(14)
N3 C35 C38 C39 -176.7(8)
C37 C38 C39 C40 3.2(13)
C35 C38 C39 C40 -176.2(8)
C38 C39 C40 C41 -2.1(15)
C39 C40 C41 C42 -0.8(15)
C39 C40 C41 S2 177.9(7)
O15 S2 C41 C40 141.4(9)
O16 S2 C41 C40 8.7(9)
C44 S2 C41 C40 -102.2(9)
O15 S2 C41 C42 -39.8(9)
O16 S2 C41 C42 -172.6(6)
C44 S2 C41 C42 76.6(8)
C38 C37 C42 C41 -1.4(10)
C36 C37 C42 C41 179.7(7)
C40 C41 C42 C37 2.6(12)
S2 C41 C42 C37 -176.1(5)
C48 C43 C44 C45 -4.3(12)
C48 C43 C44 S2 179.4(5)
O15 S2 C44 C43 -164.0(7)
O16 S2 C44 C43 -33.0(9)
C41 S2 C44 C43 80.5(8)
O15 S2 C44 C45 19.5(8)
O16 S2 C44 C45 150.5(8)
C41 S2 C44 C45 -96.0(8)
C43 C44 C45 C46 4.6(14)
S2 C44 C45 C46 -178.9(7)
C44 C45 C46 C47 -4.1(14)
C45 C46 C47 C48 3.5(13)
C45 C46 C47 C50 -179.0(8)
C44 C43 C48 C47 3.8(10)
C44 C43 C48 C49 -175.6(6)
C46 C47 C48 C43 -3.5(11)
C50 C47 C48 C43 178.5(6)
C46 C47 C48 C49 176.0(7)
C50 C47 C48 C49 -2.0(7)
C50 N4 C49 O18 -178.0(6)
C51 N4 C49 O18 -2.8(9)
C50 N4 C49 C48 1.2(7)
C51 N4 C49 C48 176.4(5)
C43 C48 C49 O18 -0.8(11)
C47 C48 C49 O18 179.8(6)
C43 C48 C49 N4 -180.0(6)
C47 C48 C49 N4 0.6(7)
C49 N4 C50 O17 176.4(8)
C51 N4 C50 O17 1.4(11)
C49 N4 C50 C47 -2.4(7)
C51 N4 C50 C47 -177.5(5)
C48 C47 C50 O17 -176.1(8)
C46 C47 C50 O17 6.2(15)
C48 C47 C50 N4 2.7(7)
C46 C47 C50 N4 -175.0(8)
C49 N4 C51 C56 -50.4(7)
C50 N4 C51 C56 124.2(6)
C49 N4 C51 C52 76.7(7)
C50 N4 C51 C52 -108.7(7)
N4 C51 C52 C53 64.7(7)
C56 C51 C52 C53 -171.2(5)
C51 C52 C53 C54 69.2(8)
C51 C52 C53 C55 -167.6(6)
Cu4 O20 C56 O19 7.7(8)
Cu4 O20 C56 C51 -175.3(4)
Cu3 O19 C56 O20 1.2(8)
Cu3 O19 C56 C51 -175.9(4)
N4 C51 C56 O20 144.5(5)
C52 C51 C56 O20 19.0(8)
N4 C51 C56 O19 -38.2(7)
C52 C51 C56 O19 -163.6(5)
Cu2 O22 C57 O21 4.1(9)
Cu2 O22 C57 C58 -173.9(4)
Cu1 O21 C57 O22 4.9(8)
Cu1 O21 C57 C58 -177.0(4)
C64 N5 C58 C59 81.3(7)
C63 N5 C58 C59 -106.9(7)
C64 N5 C58 C57 -48.6(7)
C63 N5 C58 C57 123.2(7)
O22 C57 C58 N5 -39.3(7)
O21 C57 C58 N5 142.4(5)
O22 C57 C58 C59 -167.0(5)
O21 C57 C58 C59 14.7(8)
N5 C58 C59 C60 62.1(7)
C57 C58 C59 C60 -172.1(5)
C58 C59 C60 C61 67.1(7)
C58 C59 C60 C62 -170.6(5)
C64 N5 C63 O24 179.0(9)
C58 N5 C63 O24 6.5(13)
C64 N5 C63 C66 -4.0(9)
C58 N5 C63 C66 -176.5(6)
C63 N5 C64 O23 -178.8(7)
C58 N5 C64 O23 -5.8(10)
C63 N5 C64 C65 0.8(7)
C58 N5 C64 C65 173.8(5)
O23 C64 C65 C66 -177.3(8)
N5 C64 C65 C66 3.1(8)
O23 C64 C65 C70 -0.2(12)
N5 C64 C65 C70 -179.8(6)
C70 C65 C66 C67 -0.9(16)
C64 C65 C66 C67 176.4(11)
C70 C65 C66 C63 177.1(7)
C64 C65 C66 C63 -5.6(10)
O24 C63 C66 C65 -177.4(11)
N5 C63 C66 C65 6.1(11)
O24 C63 C66 C67 0(2)
N5 C63 C66 C67 -176.1(13)
C65 C66 C67 C68 3(2)
C63 C66 C67 C68 -174.4(12)
C66 C67 C68 C69 -3(2)
C67 C68 C69 C70 0(2)
C67 C68 C69 S3 179.9(11)
O26 S3 C69 C68 20.2(11)
O25 S3 C69 C68 154.3(10)
C72 S3 C69 C68 -94.3(10)
O26 S3 C69 C70 -159.7(8)
O25 S3 C69 C70 -25.5(9)
C72 S3 C69 C70 85.9(9)
C66 C65 C70 C69 -2.0(12)
C64 C65 C70 C69 -178.7(7)
C68 C69 C70 C65 2.5(14)
S3 C69 C70 C65 -177.6(6)
C76 C71 C72 C73 0.7(12)
C76 C71 C72 S3 -178.2(5)
O26 S3 C72 C71 -44.2(9)
O25 S3 C72 C71 -178.6(6)
C69 S3 C72 C71 70.5(8)
O26 S3 C72 C73 136.8(9)
O25 S3 C72 C73 2.4(8)
C69 S3 C72 C73 -108.5(8)
C71 C72 C73 C74 2.4(15)
S3 C72 C73 C74 -178.7(7)
C72 C73 C74 C75 -5.4(14)
C73 C74 C75 C76 5.5(13)
C73 C74 C75 C78 -172.7(8)
C72 C71 C76 C75 -0.7(10)
C72 C71 C76 C77 -179.4(7)
C74 C75 C76 C71 -2.5(11)
C78 C75 C76 C71 176.0(6)
C74 C75 C76 C77 176.4(7)
C78 C75 C76 C77 -5.1(8)
C78 N6 C77 O28 -179.2(6)
C79 N6 C77 O28 -5.8(10)
C78 N6 C77 C76 2.5(7)
C79 N6 C77 C76 175.9(5)
C71 C76 C77 O28 2.4(13)
C75 C76 C77 O28 -176.4(8)
C71 C76 C77 N6 -179.6(7)
C75 C76 C77 N6 1.6(7)
C77 N6 C78 O27 178.1(7)
C79 N6 C78 O27 4.6(10)
C77 N6 C78 C75 -5.5(7)
C79 N6 C78 C75 -179.0(5)
C76 C75 C78 O27 -177.5(8)
C74 C75 C78 O27 0.8(14)
C76 C75 C78 N6 6.5(8)
C74 C75 C78 N6 -175.1(7)
C77 N6 C79 C80 73.5(8)
C78 N6 C79 C80 -113.9(7)
C77 N6 C79 C84 -54.9(8)
C78 N6 C79 C84 117.7(6)
N6 C79 C80 C81 57.7(9)
C84 C79 C80 C81 -176.7(7)
C79 C80 C81 C82 68.9(10)
C79 C80 C81 C83 -173.4(10)
Cu4 O30 C84 O29 9.3(9)
Cu4 O30 C84 C79 -172.1(4)
Cu3 O29 C84 O30 0.6(9)
Cu3 O29 C84 C79 -178.0(4)
N6 C79 C84 O30 152.0(5)
C80 C79 C84 O30 24.4(8)
N6 C79 C84 O29 -29.3(8)
C80 C79 C84 O29 -156.8(6)
Cu2 O32 C85 O31 -2.7(8)
Cu2 O32 C85 C86 -179.6(4)
Cu1 O31 C85 O32 12.2(8)
Cu1 O31 C85 C86 -170.8(4)
C91 N7 C86 C85 120.1(6)
C92 N7 C86 C85 -52.1(7)
C91 N7 C86 C87 -114.8(7)
C92 N7 C86 C87 73.0(7)
O32 C85 C86 N7 -38.4(7)
O31 C85 C86 N7 144.3(5)
O32 C85 C86 C87 -163.4(5)
O31 C85 C86 C87 19.4(7)
N7 C86 C87 C88 63.2(10)
C85 C86 C87 C88 -174.0(8)
C86 C87 C88 C89 63.1(12)
C86 C87 C88 C90 -177.5(9)
C92 N7 C91 O34 173.8(7)
C86 N7 C91 O34 0.8(11)
C92 N7 C91 C94 -3.5(7)
C86 N7 C91 C94 -176.4(5)
C91 N7 C92 O33 -177.4(6)
C86 N7 C92 O33 -4.3(8)
C91 N7 C92 C93 2.7(6)
C86 N7 C92 C93 175.8(5)
O33 C92 C93 C98 -0.4(11)
N7 C92 C93 C98 179.5(6)
O33 C92 C93 C94 179.4(6)
N7 C92 C93 C94 -0.8(6)
C98 C93 C94 C95 -0.1(11)
C92 C93 C94 C95 -179.9(8)
C98 C93 C94 C91 178.5(6)
C92 C93 C94 C91 -1.3(7)
O34 C91 C94 C93 -174.3(7)
N7 C91 C94 C93 2.9(7)
O34 C91 C94 C95 4.1(14)
N7 C91 C94 C95 -178.7(9)
C93 C94 C95 C96 -0.9(15)
C91 C94 C95 C96 -179.0(9)
C94 C95 C96 C97 0.4(17)
C95 C96 C97 C98 1.0(16)
C95 C96 C97 S4 178.1(9)
O36 S4 C97 C96 18.6(9)
O35 S4 C97 C96 152.4(9)
C100 S4 C97 C96 -95.1(9)
O36 S4 C97 C98 -164.2(7)
O35 S4 C97 C98 -30.4(9)
C100 S4 C97 C98 82.1(8)
C94 C93 C98 C97 1.4(9)
C92 C93 C98 C97 -178.8(6)
C96 C97 C98 C93 -1.9(12)
S4 C97 C98 C93 -179.0(5)
C104 C99 C100 C101 0.0(13)
C104 C99 C100 S4 -176.4(6)
O36 S4 C100 C99 -36.9(9)
O35 S4 C100 C99 -166.2(7)
C97 S4 C100 C99 80.0(8)
O36 S4 C100 C101 146.5(8)
O35 S4 C100 C101 17.2(9)
C97 S4 C100 C101 -96.7(9)
C99 C100 C101 C102 1.1(19)
S4 C100 C101 C102 177.8(11)
C100 C101 C102 C103 -1(2)
C101 C102 C103 C106 -170.5(12)
C101 C102 C103 C104 0.9(18)
C106 C103 C104 C99 172.1(8)
C102 C103 C104 C99 0.1(14)
C106 C103 C104 C105 -8.3(11)
C102 C103 C104 C105 179.7(10)
C100 C99 C104 C103 -0.6(12)
C100 C99 C104 C105 179.9(8)
C107 N8 C105 O38 -11.0(16)
C106 N8 C105 O38 -173.4(9)
C107 N8 C105 C104 168.3(7)
C106 N8 C105 C104 5.9(9)
C103 C104 C105 O38 179.8(9)
C99 C104 C105 O38 -0.6(16)
C103 C104 C105 N8 0.6(9)
C99 C104 C105 N8 -179.9(8)
C104 C103 C106 O37 173.3(18)
C102 C103 C106 O37 -15(3)
C104 C103 C106 N8 11.3(11)
C102 C103 C106 N8 -176.9(10)
C105 N8 C106 O37 -179.1(9)
C107 N8 C106 O37 17.7(12)
C105 N8 C106 C103 -10.5(10)
C107 N8 C106 C103 -173.7(7)
C105 N8 C107 C108 83.2(11)
C106 N8 C107 C108 -116.5(10)
C105 N8 C107 C115 -45.1(13)
C106 N8 C107 C115 115.1(9)
N8 C107 C108 C112 164.5(19)
C115 C107 C108 C112 -71(2)
N8 C107 C108 C109 72.3(11)
C115 C107 C108 C109 -162.8(8)
C107 C108 C109 C111 -173.1(13)
C107 C108 C109 C110 70.7(15)
C107 C108 C112 C114 165(2)
C107 C108 C112 C113 27(5)
Cu3 O39 C115 O40 7.3(10)
Cu3 O39 C115 C107 -167.4(5)
Cu4 O40 C115 O39 3.7(11)
Cu4 O40 C115 C107 178.0(5)
N8 C107 C115 O39 -44.8(10)
C108 C107 C115 O39 -169.8(7)
N8 C107 C115 O40 140.1(8)
C108 C107 C115 O40 15.0(11)
C121 N9 C119 O45 -6.2(12)
C120 N9 C119 O45 171.3(7)
C121 N9 C119 C118 174.4(9)
C120 N9 C119 C118 -8.0(11)

loop_
_platon_squeeze_void_nr
_platon_squeeze_void_average_x
_platon_squeeze_void_average_y
_platon_squeeze_void_average_z
_platon_squeeze_void_volume
_platon_squeeze_void_count_electrons
_platon_squeeze_void_content
1 0.033 0.467 0.000 2236 609 ' '
2 0.000 0.614 0.250 1322 330 ' '
3 -0.026 0.474 0.500 2236 609 ' '
4 0.000 0.384 0.750 1321 330 ' '
5 0.126 1.114 0.372 293 65 ' '
6 0.126 -0.114 0.872 293 65 ' '
7 0.374 0.614 0.128 293 65 ' '
8 0.374 0.386 0.628 293 65 ' '
9 0.626 0.614 0.372 293 65 ' '
10 0.626 0.386 0.872 293 65 ' '
11 0.874 0.114 0.128 293 65 ' '
12 0.874 0.886 0.628 293 65 ' '
